data_4127999
loop_
_publ_author_name
'Suginome, Shun'
'Sato, Hiroshi'
'Hori, Akihiro'
'Mishima, Akio'
'Harada, Yuki'
'Kusaka, Shinpei'
'Matsuda, Ryotaro'
'Pirillo, Jenny'
'Hijikata, Yuh'
'Aida, Takuzo'

_publ_section_title
;
 One-Step Synthesis of an Adaptive Nanographene MOF: Adsorbed
 Gas-Dependent Geometrical Diversity.
;
_journal_issue 39
_journal_name_full 'Journal of the American Chemical Society'
_journal_page_first 15649
_journal_page_last 15655
_journal_paper_doi 10.1021/jacs.9b07732
_journal_volume 141
_journal_year 2019
_chemical_formula_moiety 'C92 H64 O5 Zn, 5.06(C5 H11 N O), 0.44(O1)'
_chemical_formula_sum 'C117.3 H119.66 N5.06 O10.5 Zn'
_chemical_formula_weight 1833.64
_space_group_crystal_system triclinic
_space_group_IT_number 2
_space_group_name_Hall '-P 1'
_space_group_name_H-M_alt 'P -1'
_symmetry_space_group_name_Hall '-P 1'
_symmetry_space_group_name_H-M 'P -1'
_atom_sites_solution_hydrogens geom
_audit_creation_date 2019-09-01
_audit_creation_method
;
Olex2 1.2
(compiled 2018.05.29 svn.r3508 for OlexSys, GUI svn.r5506)
;
_cell_angle_alpha 74.73(2)
_cell_angle_beta 71.112(19)
_cell_angle_gamma 61.065(16)
_cell_formula_units_Z 2
_cell_length_a 19.039(4)
_cell_length_b 19.244(5)
_cell_length_c 19.579(6)
_cell_measurement_reflns_used 10832
_cell_measurement_temperature 93
_cell_measurement_theta_max 27.49
_cell_measurement_theta_min 3.08
_cell_volume 5890(3)
_computing_molecular_graphics 'Olex2 (Dolomanov et al., 2009)'
_computing_publication_material 'Olex2 (Dolomanov et al., 2009)'
_computing_structure_refinement 'ShelXL (Sheldrick, 2015)'
_computing_structure_solution 'ShelXT (Sheldrick, 2015)'
_diffrn_ambient_temperature 93
_diffrn_detector 'CCD area detector'
_diffrn_detector_area_resol_mean 7.1429
_diffrn_detector_type 'Rigaku Saturn724+ area detector'
_diffrn_measured_fraction_theta_full 0.994
_diffrn_measured_fraction_theta_max 0.983
_diffrn_measurement_device 'four-circle diffractometer'
_diffrn_measurement_device_type 'Rigaku Saturn724+ (4x4 bin mode)'
_diffrn_measurement_method '\w scans'
_diffrn_radiation_monochromator 'multi-layer mirror optics'
_diffrn_radiation_probe x-ray
_diffrn_radiation_type MoK\a
_diffrn_radiation_wavelength 0.71075
_diffrn_reflns_av_R_equivalents 0.1432
_diffrn_reflns_av_unetI/netI 0.1385
_diffrn_reflns_Laue_measured_fraction_full 0.994
_diffrn_reflns_Laue_measured_fraction_max 0.983
_diffrn_reflns_limit_h_max 24
_diffrn_reflns_limit_h_min -24
_diffrn_reflns_limit_k_max 24
_diffrn_reflns_limit_k_min -23
_diffrn_reflns_limit_l_max 25
_diffrn_reflns_limit_l_min -25
_diffrn_reflns_number 72179
_diffrn_reflns_point_group_measured_fraction_full 0.994
_diffrn_reflns_point_group_measured_fraction_max 0.983
_diffrn_reflns_theta_full 25.242
_diffrn_reflns_theta_max 27.426
_diffrn_reflns_theta_min 3.078
_diffrn_source 'rotating anode X-ray generator'
_diffrn_source_type micromax007
_exptl_absorpt_coefficient_mu 0.262
_exptl_absorpt_correction_T_max 0.952
_exptl_absorpt_correction_T_min 0.752
_exptl_absorpt_correction_type multi-scan
_exptl_absorpt_process_details 'REUAB (Rigaku, 1998)'
_exptl_crystal_colour colourless
_exptl_crystal_colour_primary colourless
_exptl_crystal_density_diffrn 1.034
_exptl_crystal_description prism
_exptl_crystal_F_000 1946
_exptl_crystal_size_max 0.2
_exptl_crystal_size_mid 0.2
_exptl_crystal_size_min 0.2
_refine_diff_density_max 0.602
_refine_diff_density_min -0.493
_refine_diff_density_rms 0.083
_refine_ls_extinction_method none
_refine_ls_goodness_of_fit_ref 1.231
_refine_ls_hydrogen_treatment constr
_refine_ls_matrix_type full
_refine_ls_number_parameters 1324
_refine_ls_number_reflns 26405
_refine_ls_number_restraints 445
_refine_ls_restrained_S_all 1.240
_refine_ls_R_factor_all 0.2057
_refine_ls_R_factor_gt 0.1489
_refine_ls_shift/su_max 0.015
_refine_ls_shift/su_mean 0.002
_refine_ls_structure_factor_coef Fsqd
_refine_ls_weighting_details 'w=1/[\s^2^(Fo^2^)+(0.2000P)^2^] where P=(Fo^2^+2Fc^2^)/3'
_refine_ls_weighting_scheme calc
_refine_ls_wR_factor_gt 0.3903
_refine_ls_wR_factor_ref 0.4361
_reflns_Friedel_coverage 0.000
_reflns_number_gt 13955
_reflns_number_total 26405
_reflns_threshold_expression 'I > 2\s(I)'
_cod_data_source_file MOF-1_93K.cif
_cod_data_source_block MOF1-93K
_cod_original_formula_sum 'C117.30 H119.66 N5.06 O10.50 Zn'
_cod_database_code 4127999
_shelx_shelxl_version_number 2018/3
_shelx_space_group_comment
;
The symmetry employed for this shelxl refinement is uniquely defined
by the following loop, which should always be used as a source of
symmetry information in preference to the above space-group names.
They are only intended as comments.
;
_shelx_estimated_absorpt_t_max 0.949
_shelx_estimated_absorpt_t_min 0.949
_olex2_refinement_description
;
1. Fixed Uiso
 At 1.2 times of:
  All C(H) groups, {H91A,H91B,H91C} of C91, {H83A,H83B,H83C} of C83, {H92A,
  H92B,H92C} of C92, {H90A,H90B,H90C} of C90, {H81A,H81B,H81C} of C81, {H97A,
  H97B,H97C} of C97, {H95A,H95B,H95C} of C95, {H82A,H82B,H82C} of C82, {H37A,
  H37B,H37C} of C37, {H45A,H45B,H45C} of C45, {H36A,H36B,H36C} of C36, {H46A,
  H46B,H46C} of C46, {H35A,H35B,H35C} of C35, {H44A,H44B,H44C} of C44, All C(H,
  H) groups, All C(H,H,H,H) groups
 At 1.5 times of:
  {H10C,H10D,H10E} of C100, {H12H,H12I,H12J} of C120, {H10F,H10G,H10H} of
  C107, {H11C,H11D,H11E} of C117, {H10I,H10J,H10K} of C105, {H12E,H12F,H12G} of
  C122, {H11J,H11K,H11L} of C115, {H11R,H11S,H11T} of C112, {H12K,H12L,H12M} of
  C123, {H1BA,H1BB,H1BC} of C1B, {H11M,H11N,H11O} of C110
2. Restrained distances
 O7-C98
 1.23 with sigma of 0.02
 O10-C113
 1.23 with sigma of 0.02
 O8-C103
 1.23 with sigma of 0.02
 N5-C114 = N5-C113 = N5-C116
 1.42 with sigma of 0.02
 N3-C106 = N3-C103 = N3-C104
 1.42 with sigma of 0.02
 N6-C1A
 1.42 with sigma of 0.02
 O11-C1A
 1.23 with sigma of 0.02
 O11-C118
 1.23 with sigma of 0.02
 N6-C119 = N6-C118 = N6-C121
 1.42 with sigma of 0.02
 C107-C106 = C105-C104
 1.54 with sigma of 0.02
 C112-C107
 -3.2 with sigma of 0.02
 O9-C108
 1.23 with sigma of 0.02
 N4-C108 = N4-C111 = N4-C109
 1.42 with sigma of 0.02
 C110-C109 = C112-C111
 1.54 with sigma of 0.02
 C122-C121 = C120-C119
 1.54 with sigma of 0.02
 N2-C99 = N2-C101 = N2-C98
 1.42 with sigma of 0.02
 C99-C100
 1.54 with sigma of 0.02
 C117-C116 = C115-C114
 1.54 with sigma of 0.02
 C103-C106
 2.49 with sigma of 0.01
 O9-N4
 2.2 with sigma of 0.04
 N5-O10
 2.2 with sigma of 0.04
 O8-N3
 2.2 with sigma of 0.04
 C104-C106
 2.49 with sigma of 0.01
 C110-N4
 2.54 with sigma of 0.01
 C107-N3
 2.54 with sigma of 0.04
 C112-N4
 2.49 with sigma of 0.01
 C111-C108
 2.49 with sigma of 0.01
 C108-C109
 2.49 with sigma of 0.01
 C109-C111
 2.49 with sigma of 0.01
 C121-C122 \\sim C121-C1B
 with sigma of 0.02
3. Uiso/Uaniso restraints and constraints
O8 \\sim C103 \\sim N3 \\sim C106 \\sim C104 \\sim C107 \\sim C105: within 2A
with sigma of 0.01 and sigma for terminal atoms of 0.01
C110 \\sim C112 \\sim C111 \\sim N4 \\sim C108 \\sim C109 \\sim O9: within 2A
with sigma of 0.01 and sigma for terminal atoms of 0.01
O11 \\sim C118 \\sim N6 \\sim C119 \\sim C121 \\sim C120 \\sim C122 \\sim C1A:
within 2A with sigma of 0.04 and sigma for terminal atoms of 0.08
C113 \\sim N5 \\sim C116 \\sim C114 \\sim C117 \\sim C115 \\sim O10: within 2A
with sigma of 0.04 and sigma for terminal atoms of 0.08
O7 \\sim C98 \\sim N2 \\sim C99 \\sim C100 \\sim C101 \\sim C123: within 2A
with sigma of 0.01 and sigma for terminal atoms of 0.01
Uanis(O12) \\sim Ueq: with sigma of 0.01 and sigma for terminal atoms of 0.02
Uanis(O1B) \\sim Ueq: with sigma of 0.01 and sigma for terminal atoms of 0.02
4. Rigid body (RIGU) restrains
 C106, O8, C103, N3, C104, C107, C105
 with sigma for 1-2 distances of 0.004 and sigma for 1-3 distances of 0.004
 C110, C112, C111, N4, C108, C109, O9
 with sigma for 1-2 distances of 0.004 and sigma for 1-3 distances of 0.004
 C120, O11, C118, N6, C119, C121, C122, C1A
 with sigma for 1-2 distances of 0.004 and sigma for 1-3 distances of 0.004
 C113, N5, C116, C114, C117, C115, O10
 with sigma for 1-2 distances of 0.004 and sigma for 1-3 distances of 0.004
 O7, C98, N2, C99, C100, C101, C123
 with sigma for 1-2 distances of 0.004 and sigma for 1-3 distances of 0.004
5. Others
 Sof(Zn1B)=Sof(O1B)=1-FVAR(1)
 Sof(Zn1A)=Sof(O1A)=FVAR(1)
 Sof(O12)=1-FVAR(2)
 Sof(O8)=Sof(C103)=Sof(H103)=Sof(N3)=Sof(C107)=Sof(H10F)=Sof(H10G)=Sof(H10H)=
 Sof(C105)=Sof(H10I)=Sof(H10J)=Sof(H10K)=Sof(C106)=Sof(H10L)=Sof(H10M)=
 Sof(C104)=Sof(H10N)=Sof(H10O)=FVAR(2)
 Sof(H12C)=Sof(H12D)=Sof(C1B)=Sof(H1BA)=Sof(H1BB)=Sof(H1BC)=1-FVAR(3)
 Sof(H12A)=Sof(H12B)=Sof(C122)=Sof(H12E)=Sof(H12F)=Sof(H12G)=FVAR(3)
 Fixed Sof: C118(0.5) H118(0.5) O9(0.5) C108(0.5) H108(0.5) C110(0.5)
 H11M(0.5) H11N(0.5) H11O(0.5) N4(0.5) C111(0.5) H11P(0.5) H11Q(0.5) C109(0.5)
 H10P(0.5) H10Q(0.5) C112(0.5) H11R(0.5) H11S(0.5) H11T(0.5) C1A(0.5) H1A(0.5)
6.a Secondary CH2 refined with riding coordinates:
 C96(H96A,H96B), C94(H94A,H94B), C99(H99A,H99B), C101(H10A,H10B), C119(H11A,
 H11B), C121(H12A,H12B), C121(H12C,H12D), C116(H11F,H11G), C114(H11H,H11I),
 C106(H10L,H10M), C104(H10N,H10O), C111(H11P,H11Q), C109(H10P,H10Q)
6.b Me refined with riding coordinates:
 C122(H12E,H12F,H12G), C120(H12H,H12I,H12J), C117(H11C,H11D,H11E), C115(H11J,
 H11K,H11L), C107(H10F,H10G,H10H), C105(H10I,H10J,H10K), C110(H11M,H11N,H11O),
 C112(H11R,H11S,H11T), C1B(H1BA,H1BB,H1BC), C123(H12K,H12L,H12M)
6.c Aromatic/amide H refined with riding coordinates:
 C3(H3), C4(H4), C6(H6), C7(H7), C9(H9), C13(H13), C14(H14), C16(H16),
 C20(H20), C24(H24), C31(H31), C33(H33), C40(H40), C42(H42), C49(H49), C50(H50),
  C52(H52), C53(H53), C55(H55), C59(H59), C60(H60), C62(H62), C67(H67),
 C69(H69), C77(H77), C79(H79), C86(H86), C88(H88), C93(H93), C98(H98),
 C118(H118), C113(H113), C103(H103), C108(H108), C1A(H1A)
6.d Idealised Me refined as rotating group:
 C35(H35A,H35B,H35C), C36(H36A,H36B,H36C), C37(H37A,H37B,H37C), C44(H44A,H44B,
 H44C), C45(H45A,H45B,H45C), C46(H46A,H46B,H46C), C81(H81A,H81B,H81C), C82(H82A,
 H82B,H82C), C83(H83A,H83B,H83C), C90(H90A,H90B,H90C), C91(H91A,H91B,H91C),
 C92(H92A,H92B,H92C), C97(H97A,H97B,H97C), C95(H95A,H95B,H95C), C100(H10C,H10D,
 H10E)
;
_olex2_submission_special_instructions 'No special instructions were received'

loop_
_space_group_symop_operation_xyz
'x, y, z'
'-x, -y, -z'

loop_
_atom_site_label
_atom_site_type_symbol
_atom_site_fract_x
_atom_site_fract_y
_atom_site_fract_z
_atom_site_U_iso_or_equiv
_atom_site_adp_type
_atom_site_occupancy
_atom_site_site_symmetry_order
_atom_site_calc_flag
_atom_site_refinement_flags_posn
_atom_site_refinement_flags_adp
_atom_site_refinement_flags_occupancy
_atom_site_disorder_assembly
_atom_site_disorder_group
Zn1A Zn 0.57650(4) 0.02861(6) 0.51626(5) 0.0730(4) Uani 0.804(2) 1 d . . P A 1
O1A O 0.5566(6) 0.1161(5) 0.4363(5) 0.154(3) Uani 0.804(2) 1 d . . P A 1
Zn1B Zn 0.5549(2) -0.0430(3) 0.5794(2) 0.102(2) Uani 0.196(2) 1 d . . P A 2
O1B O 0.522(2) -0.142(2) 0.6348(18) 0.147(11) Uani 0.196(2) 1 d . U P A 2
O2 O 0.6366(2) 0.0545(3) 0.5614(2) 0.0781(12) Uani 1 1 d . . . . .
O3 O 0.6138(2) -0.0460(3) 0.6396(2) 0.0827(13) Uani 1 1 d . . . . .
O4 O 0.4636(3) 0.0516(4) 0.5658(3) 0.124(2) Uani 1 1 d . . . . .
O5 O 0.3598(2) 0.0735(3) 0.5245(2) 0.0986(16) Uani 1 1 d . . . . .
O6 O 0.8992(4) 0.1350(5) 0.6014(3) 0.165(3) Uani 1 1 d . . . . .
N1 N 0.9365(4) 0.1453(5) 0.4809(3) 0.106(2) Uani 1 1 d . . . . .
C1 C 0.6437(3) 0.0039(4) 0.6207(3) 0.0655(17) Uani 1 1 d . . . . .
C2 C 0.6893(3) 0.0074(3) 0.6692(2) 0.0493(12) Uani 1 1 d . . . . .
C3 C 0.6959(3) -0.0420(4) 0.7334(3) 0.0615(14) Uani 1 1 d . . . . .
H3 H 0.671576 -0.076978 0.746701 0.074 Uiso 1 1 calc R . . . .
C4 C 0.7387(3) -0.0416(3) 0.7804(3) 0.0585(13) Uani 1 1 d . . . . .
H4 H 0.743540 -0.076665 0.823496 0.070 Uiso 1 1 calc R . . . .
C5 C 0.7740(3) 0.0130(3) 0.7607(2) 0.0505(12) Uani 1 1 d . . . . .
C6 C 0.7670(3) 0.0623(3) 0.6951(2) 0.0523(12) Uani 1 1 d . . . . .
H6 H 0.790081 0.098355 0.680991 0.063 Uiso 1 1 calc R . . . .
C7 C 0.7257(3) 0.0586(4) 0.6497(2) 0.0559(13) Uani 1 1 d . . . . .
H7 H 0.722776 0.091415 0.605397 0.067 Uiso 1 1 calc R . . . .
C8 C 0.8169(3) 0.0148(3) 0.8114(2) 0.0451(11) Uani 1 1 d . . . . .
C9 C 0.7982(3) -0.0103(3) 0.8851(2) 0.0450(11) Uani 1 1 d . . . . .
H9 H 0.756228 -0.026612 0.903499 0.054 Uiso 1 1 calc R . . . .
C10 C 0.8400(2) -0.0120(3) 0.9330(2) 0.0440(11) Uani 1 1 d . . . . .
C11 C 0.9053(3) 0.0112(3) 0.9055(2) 0.0432(10) Uani 1 1 d . . . . .
C12 C 0.9222(3) 0.0419(3) 0.8304(2) 0.0443(10) Uani 1 1 d . . . . .
C13 C 0.8793(3) 0.0412(3) 0.7855(2) 0.0459(11) Uani 1 1 d . . . . .
H13 H 0.892323 0.058842 0.736172 0.055 Uiso 1 1 calc R . . . .
C14 C 0.7582(3) -0.0667(3) 1.0398(2) 0.0476(11) Uani 1 1 d . . . . .
H14 H 0.726717 -0.061492 1.009426 0.057 Uiso 1 1 calc R . . . .
C15 C 0.7399(3) -0.0979(3) 1.1127(2) 0.0446(11) Uani 1 1 d . . . . .
C16 C 0.7889(3) -0.1056(3) 1.1574(2) 0.0497(12) Uani 1 1 d . . . . .
H16 H 0.778590 -0.127301 1.205932 0.060 Uiso 1 1 calc R . . . .
C17 C 0.8524(3) -0.0816(3) 1.1314(2) 0.0413(10) Uani 1 1 d . . . . .
C18 C 0.8698(2) -0.0501(3) 1.0573(2) 0.0398(10) Uani 1 1 d . . . . .
C19 C 0.8212(2) -0.0433(3) 1.0108(2) 0.0416(10) Uani 1 1 d . . . . .
C20 C 1.0047(3) 0.1011(3) 0.7294(2) 0.0457(11) Uani 1 1 d . . . . .
H20 H 0.973037 0.106806 0.698986 0.055 Uiso 1 1 calc R . . . .
C21 C 0.9875(3) 0.0685(3) 0.8022(2) 0.0414(10) Uani 1 1 d . . . . .
C22 C 1.0350(2) 0.0630(3) 0.8488(2) 0.0387(9) Uani 1 1 d . . . . .
C23 C 1.0981(3) 0.0881(3) 0.8212(2) 0.0436(11) Uani 1 1 d . . . . .
C24 C 1.1145(3) 0.1177(3) 0.7466(2) 0.0484(11) Uani 1 1 d . . . . .
H24 H 1.157590 0.132466 0.727308 0.058 Uiso 1 1 calc R . . . .
C25 C 1.0671(2) 0.1250(3) 0.7014(2) 0.0448(11) Uani 1 1 d . . . . .
C26 C 0.9527(2) 0.0061(3) 0.9535(2) 0.0384(9) Uani 1 1 d . . . . .
C27 C 0.9355(2) -0.0250(3) 1.0288(2) 0.0367(9) Uani 1 1 d . . . . .
C28 C 1.0173(2) 0.0315(3) 0.9250(2) 0.0377(9) Uani 1 1 d . . . . .
C29 C 0.6719(3) -0.1237(3) 1.1398(2) 0.0477(11) Uani 1 1 d . . . . .
C30 C 0.6811(3) -0.1909(4) 1.1161(2) 0.0571(14) Uani 1 1 d . . . . .
C31 C 0.6168(4) -0.2143(4) 1.1403(3) 0.0757(18) Uani 1 1 d . . . . .
H31 H 0.623426 -0.259604 1.125451 0.091 Uiso 1 1 calc R . . . .
C32 C 0.5428(4) -0.1696(5) 1.1867(3) 0.0784(19) Uani 1 1 d . . . . .
C33 C 0.5342(3) -0.1033(4) 1.2097(3) 0.0707(17) Uani 1 1 d . . . . .
H33 H 0.484981 -0.073719 1.240517 0.085 Uiso 1 1 calc R . . . .
C34 C 0.5982(3) -0.0794(4) 1.1873(3) 0.0590(14) Uani 1 1 d . . . . .
C35 C 0.7585(3) -0.2395(4) 1.0648(3) 0.0682(15) Uani 1 1 d . . . . .
H35A H 0.761123 -0.209950 1.016943 0.082 Uiso 1 1 calc GR . . . .
H35B H 0.758267 -0.288884 1.063386 0.082 Uiso 1 1 calc GR . . . .
H35C H 0.805703 -0.250864 1.081420 0.082 Uiso 1 1 calc GR . . . .
C36 C 0.4730(5) -0.1951(6) 1.2129(4) 0.132(4) Uani 1 1 d . . . . .
H36A H 0.457280 -0.196719 1.171657 0.159 Uiso 1 1 calc GR . . . .
H36B H 0.426469 -0.157325 1.242833 0.159 Uiso 1 1 calc GR . . . .
H36C H 0.491307 -0.247246 1.240698 0.159 Uiso 1 1 calc GR . . . .
C37 C 0.5867(3) -0.0082(4) 1.2153(3) 0.0773(18) Uani 1 1 d . . . . .
H37A H 0.599952 0.028042 1.175140 0.093 Uiso 1 1 calc GR . . . .
H37B H 0.622402 -0.025612 1.247640 0.093 Uiso 1 1 calc GR . . . .
H37C H 0.530354 0.018556 1.241056 0.093 Uiso 1 1 calc GR . . . .
C38 C 1.0874(3) 0.1568(3) 0.6215(2) 0.0523(12) Uani 1 1 d . . . . .
C39 C 1.1459(3) 0.1055(4) 0.5725(3) 0.0607(14) Uani 1 1 d . . . . .
C40 C 1.1651(3) 0.1321(4) 0.4983(3) 0.0677(16) Uani 1 1 d . . . . .
H40 H 1.204896 0.096113 0.466038 0.081 Uiso 1 1 calc R . . . .
C41 C 1.1243(4) 0.2128(6) 0.4731(3) 0.090(2) Uani 1 1 d . . . . .
C42 C 1.0650(4) 0.2650(5) 0.5223(3) 0.094(2) Uani 1 1 d . . . . .
H42 H 1.037899 0.319029 0.505668 0.113 Uiso 1 1 calc R . . . .
C43 C 1.0447(3) 0.2379(4) 0.5976(3) 0.0649(15) Uani 1 1 d . . . . .
C44 C 1.1933(4) 0.0167(4) 0.5960(3) 0.0836(19) Uani 1 1 d . . . . .
H44A H 1.155139 -0.006068 0.620517 0.100 Uiso 1 1 calc GR . . . .
H44B H 1.225454 0.009635 0.628415 0.100 Uiso 1 1 calc GR . . . .
H44C H 1.229246 -0.009579 0.553949 0.100 Uiso 1 1 calc GR . . . .
C45 C 1.1465(6) 0.2467(7) 0.3921(4) 0.149(4) Uani 1 1 d . . . . .
H45A H 1.126644 0.229900 0.363139 0.178 Uiso 1 1 calc GR . . . .
H45B H 1.205349 0.227008 0.375622 0.178 Uiso 1 1 calc GR . . . .
H45C H 1.121332 0.304106 0.387281 0.178 Uiso 1 1 calc GR . . . .
C46 C 0.9787(4) 0.2947(4) 0.6507(3) 0.0859(19) Uani 1 1 d . . . . .
H46A H 0.926128 0.297488 0.653514 0.103 Uiso 1 1 calc GR . . . .
H46B H 0.977009 0.347012 0.634396 0.103 Uiso 1 1 calc GR . . . .
H46C H 0.990959 0.275814 0.697885 0.103 Uiso 1 1 calc GR . . . .
C47 C 0.3922(3) 0.0922(4) 0.5598(3) 0.085(2) Uani 1 1 d . . . . .
C48 C 0.3370(3) 0.1609(4) 0.6029(3) 0.0592(14) Uani 1 1 d . . . . .
C49 C 0.2524(3) 0.2049(3) 0.6048(2) 0.0535(12) Uani 1 1 d . . . . .
H49 H 0.230234 0.195603 0.574092 0.064 Uiso 1 1 calc R . . . .
C50 C 0.2025(3) 0.2610(3) 0.6511(3) 0.0552(13) Uani 1 1 d . . . . .
H50 H 0.146455 0.288673 0.652248 0.066 Uiso 1 1 calc R . . . .
C51 C 0.2341(3) 0.2781(3) 0.6972(3) 0.0537(12) Uani 1 1 d . . . . .
C52 C 0.3199(3) 0.2378(3) 0.6908(3) 0.0582(14) Uani 1 1 d . . . . .
H52 H 0.343486 0.251262 0.717053 0.070 Uiso 1 1 calc R . . . .
C53 C 0.3696(3) 0.1789(4) 0.6463(3) 0.0615(15) Uani 1 1 d . . . . .
H53 H 0.425606 0.150789 0.645203 0.074 Uiso 1 1 calc R . . . .
C54 C 0.1808(3) 0.3334(3) 0.7530(3) 0.0527(12) Uani 1 1 d . . . . .
C55 C 0.1042(3) 0.3373(3) 0.7900(3) 0.0605(14) Uani 1 1 d . . . . .
H55 H 0.084180 0.309148 0.775791 0.073 Uiso 1 1 calc R . . . .
C56 C 0.0558(3) 0.3816(3) 0.8475(3) 0.0573(13) Uani 1 1 d . . . . .
C57 C 0.0881(3) 0.4231(3) 0.8696(3) 0.0536(12) Uani 1 1 d . . . . .
C58 C 0.1645(3) 0.4225(3) 0.8303(3) 0.0554(12) Uani 1 1 d . . . . .
C59 C 0.2092(3) 0.3779(3) 0.7730(3) 0.0536(12) Uani 1 1 d . . . . .
H59 H 0.259774 0.377558 0.746857 0.064 Uiso 1 1 calc R . . . .
C60 C -0.0656(3) 0.3564(4) 0.8597(4) 0.088(2) Uani 1 1 d . . . . .
H60 H -0.038421 0.333065 0.816839 0.106 Uiso 1 1 calc R . . . .
C61 C -0.1420(3) 0.3600(4) 0.8948(4) 0.083(2) Uani 1 1 d . . . . .
C62 C -0.1827(3) 0.3947(3) 0.9590(3) 0.0694(17) Uani 1 1 d . . . . .
H62 H -0.233673 0.395478 0.983996 0.083 Uiso 1 1 calc R . . . .
C63 C -0.1489(3) 0.4284(3) 0.9867(3) 0.0582(14) Uani 1 1 d . . . . .
C64 C -0.0700(3) 0.4249(3) 0.9491(3) 0.0563(13) Uani 1 1 d . . . . .
C65 C -0.0269(3) 0.3864(3) 0.8856(3) 0.0632(15) Uani 1 1 d . . . . .
C66 C -0.1904(3) 0.4628(3) 1.0557(3) 0.0585(14) Uani 1 1 d . . . . .
C67 C -0.2631(3) 0.4574(3) 1.0983(3) 0.0568(13) Uani 1 1 d . . . . .
H67 H -0.284744 0.431910 1.082428 0.068 Uiso 1 1 calc R . . . .
C68 C -0.3037(3) 0.4898(3) 1.1644(3) 0.0557(13) Uani 1 1 d . . . . .
C69 C -0.2711(3) 0.5295(3) 1.1870(3) 0.0562(13) Uani 1 1 d . . . . .
H69 H -0.298433 0.552831 1.229815 0.067 Uiso 1 1 calc R . . . .
C70 C -0.1984(3) 0.5342(3) 1.1459(3) 0.0537(12) Uani 1 1 d . . . . .
C71 C -0.1562(3) 0.4988(3) 1.0814(3) 0.0516(12) Uani 1 1 d . . . . .
C72 C 0.0427(3) 0.4633(3) 0.9355(3) 0.0525(12) Uani 1 1 d . . . . .
C73 C -0.0348(3) 0.4633(3) 0.9753(3) 0.0507(12) Uani 1 1 d . . . . .
C74 C -0.0773(3) 0.5003(3) 1.0390(3) 0.0526(12) Uani 1 1 d . . . . .
C75 C -0.1840(3) 0.3292(5) 0.8632(5) 0.096(3) Uani 1 1 d . . . . .
C76 C -0.2073(4) 0.3679(6) 0.7982(5) 0.101(3) Uani 1 1 d . . . . .
C77 C -0.2450(4) 0.3411(7) 0.7670(6) 0.129(4) Uani 1 1 d . . . . .
H77 H -0.261211 0.368426 0.723796 0.155 Uiso 1 1 calc R . . . .
C78 C -0.2582(4) 0.2747(7) 0.7997(8) 0.136(5) Uani 1 1 d . . . . .
C79 C -0.2323(4) 0.2323(6) 0.8657(8) 0.144(5) Uani 1 1 d . . . . .
H79 H -0.239725 0.186633 0.888634 0.173 Uiso 1 1 calc R . . . .
C80 C -0.1948(4) 0.2628(6) 0.8951(6) 0.113(3) Uani 1 1 d . . . . .
C81 C -0.1986(5) 0.4460(6) 0.7587(5) 0.126(3) Uani 1 1 d . . . . .
H81A H -0.231658 0.471622 0.723311 0.151 Uiso 1 1 calc GR . . . .
H81B H -0.141847 0.432944 0.734790 0.151 Uiso 1 1 calc GR . . . .
H81C H -0.216934 0.481619 0.793712 0.151 Uiso 1 1 calc GR . . . .
C82 C -0.2969(5) 0.2412(7) 0.7664(7) 0.188(6) Uani 1 1 d . . . . .
H82A H -0.255550 0.209869 0.728941 0.225 Uiso 1 1 calc GR . . . .
H82B H -0.340728 0.284692 0.745971 0.225 Uiso 1 1 calc GR . . . .
H82C H -0.318532 0.208080 0.803676 0.225 Uiso 1 1 calc GR . . . .
C83 C -0.1667(5) 0.2160(5) 0.9669(6) 0.129(4) Uani 1 1 d . . . . .
H83A H -0.202250 0.246945 1.006341 0.155 Uiso 1 1 calc GR . . . .
H83B H -0.110958 0.206543 0.961631 0.155 Uiso 1 1 calc GR . . . .
H83C H -0.169548 0.165708 0.977113 0.155 Uiso 1 1 calc GR . . . .
C84 C -0.3805(3) 0.4840(3) 1.2100(3) 0.0626(14) Uani 1 1 d . . . . .
C85 C -0.4556(3) 0.5353(4) 1.1926(4) 0.0767(18) Uani 1 1 d . . . . .
C86 C -0.5277(4) 0.5265(5) 1.2352(4) 0.096(2) Uani 1 1 d . . . . .
H86 H -0.578077 0.561302 1.223153 0.116 Uiso 1 1 calc R . . . .
C87 C -0.5251(5) 0.4691(6) 1.2926(5) 0.108(3) Uani 1 1 d . . . . .
C88 C -0.4506(5) 0.4205(6) 1.3122(5) 0.120(3) Uani 1 1 d . . . . .
H88 H -0.449524 0.385584 1.355314 0.144 Uiso 1 1 calc R . . . .
C89 C -0.3759(4) 0.4225(5) 1.2684(5) 0.102(2) Uani 1 1 d . . . . .
C90 C -0.4618(4) 0.5984(5) 1.1273(4) 0.101(2) Uani 1 1 d . . . . .
H90A H -0.434567 0.573196 1.083707 0.121 Uiso 1 1 calc GR . . . .
H90B H -0.435965 0.629807 1.129399 0.121 Uiso 1 1 calc GR . . . .
H90C H -0.518843 0.632547 1.127164 0.121 Uiso 1 1 calc GR . . . .
C91 C -0.6020(6) 0.4595(7) 1.3369(6) 0.162(4) Uani 1 1 d . . . . .
H91A H -0.634763 0.466874 1.304873 0.194 Uiso 1 1 calc GR . . . .
H91B H -0.633441 0.498787 1.370100 0.194 Uiso 1 1 calc GR . . . .
H91C H -0.586742 0.406862 1.363741 0.194 Uiso 1 1 calc GR . . . .
C92 C -0.2940(6) 0.3686(7) 1.2924(7) 0.205(7) Uani 1 1 d . . . . .
H92A H -0.304652 0.340117 1.339801 0.247 Uiso 1 1 calc GR . . . .
H92B H -0.269256 0.401173 1.294084 0.247 Uiso 1 1 calc GR . . . .
H92C H -0.257182 0.331113 1.258223 0.247 Uiso 1 1 calc GR . . . .
C93 C 0.9383(5) 0.1482(7) 0.5455(4) 0.133(4) Uani 1 1 d . . . . .
H93 H 0.977350 0.163323 0.547087 0.159 Uiso 1 1 calc R . . . .
C96 C 0.9861(5) 0.1710(7) 0.4120(4) 0.126(3) Uani 1 1 d . . . . .
H96A H 0.952581 0.200321 0.376524 0.151 Uiso 1 1 calc R . . . .
H96B H 1.004592 0.205738 0.421392 0.151 Uiso 1 1 calc R . . . .
C97 C 1.0557(8) 0.1010(7) 0.3846(8) 0.202(6) Uani 1 1 d . . . . .
H97A H 1.078622 0.114199 0.334288 0.243 Uiso 1 1 calc GR . . . .
H97B H 1.038484 0.060309 0.388947 0.243 Uiso 1 1 calc GR . . . .
H97C H 1.096703 0.081474 0.412047 0.243 Uiso 1 1 calc GR . . . .
C94 C 0.8809(6) 0.1168(8) 0.4722(5) 0.146(4) Uani 1 1 d . . . . .
H94A H 0.871819 0.080224 0.514995 0.175 Uiso 1 1 calc R . . . .
H94B H 0.907485 0.087291 0.430583 0.175 Uiso 1 1 calc R . . . .
C95 C 0.7999(6) 0.1825(8) 0.4617(6) 0.159(4) Uani 1 1 d . . . . .
H95A H 0.804747 0.205039 0.411406 0.191 Uiso 1 1 calc GR . . . .
H95B H 0.782794 0.223256 0.491122 0.191 Uiso 1 1 calc GR . . . .
H95C H 0.759684 0.161787 0.475839 0.191 Uiso 1 1 calc GR . . . .
O7 O 0.3861(5) 0.3896(6) 0.6595(5) 0.220(4) Uani 1 1 d D U . . .
N2 N 0.5194(7) 0.3519(8) 0.5991(6) 0.234(4) Uani 1 1 d D U . . .
C98 C 0.4503(7) 0.3956(9) 0.6457(7) 0.214(4) Uani 1 1 d D U . . .
H98 H 0.451797 0.431787 0.668082 0.257 Uiso 1 1 calc R . . . .
C99 C 0.5336(11) 0.2755(11) 0.5840(9) 0.258(5) Uani 1 1 d D U . . .
H99A H 0.500927 0.253438 0.623793 0.310 Uiso 1 1 calc R . . . .
H99B H 0.591279 0.238160 0.580303 0.310 Uiso 1 1 calc R . . . .
C101 C 0.5965(9) 0.3564(12) 0.5890(9) 0.267(5) Uani 1 1 d D U . . .
H10A H 0.640365 0.303797 0.598513 0.320 Uiso 1 1 calc R . . . .
H10B H 0.590088 0.391314 0.620638 0.320 Uiso 1 1 calc R . . . .
C100 C 0.5114(12) 0.2850(12) 0.5164(9) 0.278(6) Uani 1 1 d D U . . .
H10C H 0.466128 0.336609 0.510046 0.417 Uiso 1 1 calc GR . . . .
H10D H 0.495550 0.243974 0.518442 0.417 Uiso 1 1 calc GR . . . .
H10E H 0.557923 0.280608 0.476278 0.417 Uiso 1 1 calc GR . . . .
O11 O 0.0066(9) 0.2264(7) 1.0432(6) 0.256(5) Uani 1 1 d D U . . .
C119 C -0.0177(13) 0.1652(8) 1.2096(8) 0.277(9) Uani 1 1 d D U . . .
H11A H 0.010530 0.160140 1.245245 0.332 Uiso 1 1 calc R . . . .
H11B H 0.020449 0.123740 1.178706 0.332 Uiso 1 1 calc R . . . .
C121 C -0.0710(8) 0.3090(7) 1.1944(7) 0.174(5) Uani 1 1 d D U . . .
H12A H -0.123808 0.337187 1.180936 0.209 Uiso 0.34(3) 1 calc R . P B 1
H12B H -0.040760 0.340820 1.170635 0.209 Uiso 0.34(3) 1 calc R . P B 1
H12C H -0.119314 0.306945 1.230134 0.209 Uiso 0.66(3) 1 calc R . P B 2
H12D H -0.091124 0.349869 1.154912 0.209 Uiso 0.66(3) 1 calc R . P B 2
C122 C -0.0860(13) 0.3064(9) 1.2691(9) 0.077(7) Uani 0.34(3) 1 d D U P B 1
H12E H -0.116039 0.359915 1.281696 0.116 Uiso 0.34(3) 1 calc R . P B 1
H12F H -0.117823 0.276901 1.293738 0.116 Uiso 0.34(3) 1 calc R . P B 1
H12G H -0.034455 0.280548 1.283398 0.116 Uiso 0.34(3) 1 calc R . P B 1
N6 N -0.0284(10) 0.2373(6) 1.1665(5) 0.239(6) Uani 1 1 d D U . . .
C120 C -0.0915(15) 0.1429(15) 1.2531(11) 0.50(2) Uani 1 1 d D U . . .
H12H H -0.070427 0.090209 1.279420 0.749 Uiso 1 1 calc R . . . .
H12I H -0.129519 0.180889 1.286596 0.749 Uiso 1 1 calc R . . . .
H12J H -0.119516 0.144183 1.219498 0.749 Uiso 1 1 calc R . . . .
C118 C 0.0340(17) 0.227(2) 1.0960(11) 0.258(10) Uani 0.5 1 d D U P C 1
H118 H 0.086633 0.222332 1.090036 0.310 Uiso 0.5 1 calc R . P C 1
N5 N 0.1967(16) 0.3222(10) 1.1465(9) 0.409(11) Uani 1 1 d D U . . .
C117 C 0.3034(12) 0.3389(9) 1.0382(9) 0.243(7) Uani 1 1 d D U . . .
H11C H 0.308926 0.378463 0.997857 0.365 Uiso 1 1 calc R . . . .
H11D H 0.341679 0.325694 1.066903 0.365 Uiso 1 1 calc R . . . .
H11E H 0.314810 0.291706 1.020396 0.365 Uiso 1 1 calc R . . . .
O10 O 0.205(2) 0.2157(13) 1.1288(12) 0.472(15) Uani 1 1 d D U . . .
C116 C 0.2138(16) 0.3729(13) 1.0861(10) 0.438(18) Uani 1 1 d D U . . .
H11F H 0.202695 0.421468 1.102262 0.526 Uiso 1 1 calc R . . . .
H11G H 0.175897 0.387569 1.055879 0.526 Uiso 1 1 calc R . . . .
C114 C 0.1901(15) 0.3518(12) 1.2055(11) 0.418(14) Uani 1 1 d D U . . .
H11H H 0.226066 0.377933 1.193475 0.502 Uiso 1 1 calc R . . . .
H11I H 0.204681 0.309324 1.245465 0.502 Uiso 1 1 calc R . . . .
C115 C 0.0964(15) 0.4142(10) 1.2266(12) 0.365(14) Uani 1 1 d D U . . .
H11J H 0.087334 0.437618 1.268127 0.548 Uiso 1 1 calc R . . . .
H11K H 0.083126 0.455561 1.186297 0.548 Uiso 1 1 calc R . . . .
H11L H 0.061877 0.387388 1.237957 0.548 Uiso 1 1 calc R . . . .
C113 C 0.173(3) 0.2587(19) 1.1805(15) 0.492(16) Uani 1 1 d D U . . .
H113 H 0.143294 0.250804 1.227402 0.591 Uiso 1 1 calc R . . . .
O8 O 0.6549(7) 0.3544(9) 1.0717(10) 0.231(8) Uani 0.559(11) 1 d D U P D 1
C103 C 0.5885(12) 0.3676(16) 1.1150(15) 0.248(8) Uani 0.559(11) 1 d D U P D 1
H103 H 0.569302 0.397282 1.153252 0.297 Uiso 0.559(11) 1 calc R . P D 1
N3 N 0.5455(10) 0.3351(14) 1.1024(14) 0.261(8) Uani 0.559(11) 1 d D U P D 1
C107 C 0.6312(15) 0.1936(15) 1.0598(17) 0.272(10) Uani 0.559(11) 1 d D U P D 1
H10F H 0.639780 0.169876 1.018566 0.408 Uiso 0.559(11) 1 calc R . P D 1
H10G H 0.682885 0.188061 1.063087 0.408 Uiso 0.559(11) 1 calc R . P D 1
H10H H 0.608389 0.167116 1.103351 0.408 Uiso 0.559(11) 1 calc R . P D 1
C105 C 0.4130(19) 0.471(2) 1.0889(17) 0.298(11) Uani 0.559(11) 1 d D U P D 1
H10I H 0.355911 0.494815 1.113696 0.447 Uiso 0.559(11) 1 calc R . P D 1
H10J H 0.438819 0.503076 1.088454 0.447 Uiso 0.559(11) 1 calc R . P D 1
H10K H 0.417228 0.466473 1.039842 0.447 Uiso 0.559(11) 1 calc R . P D 1
C106 C 0.5707(13) 0.2834(15) 1.0505(15) 0.278(9) Uani 0.559(11) 1 d D U P D 1
H10L H 0.594627 0.306924 1.004600 0.334 Uiso 0.559(11) 1 calc R . P D 1
H10M H 0.520744 0.286152 1.044532 0.334 Uiso 0.559(11) 1 calc R . P D 1
C104 C 0.4574(14) 0.3847(19) 1.1296(18) 0.295(10) Uani 0.559(11) 1 d D U P D 1
H10N H 0.449658 0.390885 1.179524 0.354 Uiso 0.559(11) 1 calc R . P D 1
H10O H 0.428196 0.354501 1.131202 0.354 Uiso 0.559(11) 1 calc R . P D 1
O9 O 0.3708(15) 0.0874(17) 1.0426(12) 0.291(9) Uani 0.5 1 d D U P E -1
C108 C 0.4484(17) 0.0483(17) 1.0210(17) 0.301(9) Uani 0.5 1 d D U P E -1
H108 H 0.476282 0.001775 0.998973 0.361 Uiso 0.5 1 calc R . P E -1
C110 C 0.452(2) 0.164(2) 1.1450(16) 0.305(11) Uani 0.5 1 d D U P E -1
H11M H 0.405214 0.206436 1.169953 0.457 Uiso 0.5 1 calc R . P E -1
H11N H 0.468670 0.116049 1.178596 0.457 Uiso 0.5 1 calc R . P E -1
H11O H 0.496862 0.179124 1.124996 0.457 Uiso 0.5 1 calc R . P E -1
N4 N 0.4851(14) 0.0923(18) 1.0381(12) 0.308(9) Uani 0.5 1 d D U P E -1
C111 C 0.5453(18) 0.111(2) 0.9775(13) 0.308(10) Uani 0.5 1 d D U P E -1
H11P H 0.518040 0.146759 0.939048 0.369 Uiso 0.5 1 calc R . P E -1
H11Q H 0.588165 0.062427 0.957998 0.369 Uiso 0.5 1 calc R . P E -1
C109 C 0.4308(16) 0.1508(18) 1.0873(15) 0.309(10) Uani 0.5 1 d D U P E -1
H10P H 0.411230 0.201954 1.056990 0.371 Uiso 0.5 1 calc R . P E -1
H10Q H 0.383321 0.139515 1.110050 0.371 Uiso 0.5 1 calc R . P E -1
C112 C 0.585(2) 0.152(2) 1.0015(18) 0.311(11) Uani 0.5 1 d D U P E -1
H11R H 0.623860 0.163160 0.960501 0.467 Uiso 0.5 1 calc R . P E -1
H11S H 0.542802 0.200570 1.019938 0.467 Uiso 0.5 1 calc R . P E -1
H11T H 0.612881 0.116294 1.038874 0.467 Uiso 0.5 1 calc R . P E -1
C1A C -0.0535(16) 0.238(2) 1.1027(11) 0.266(11) Uani 0.5 1 d D U P C 2
H1A H -0.106245 0.246658 1.104063 0.320 Uiso 0.5 1 calc R . P C 2
O12 O 0.5802(18) 0.440(2) 0.9625(17) 0.277(13) Uani 0.441(11) 1 d . U P D 2
C1B C -0.037(2) 0.3374(19) 1.226(2) 0.35(4) Uani 0.66(3) 1 d D . P B 2
H1BA H -0.077638 0.388268 1.241884 0.518 Uiso 0.66(3) 1 calc R . P B 2
H1BB H -0.019142 0.300130 1.267697 0.518 Uiso 0.66(3) 1 calc R . P B 2
H1BC H 0.009290 0.343422 1.191830 0.518 Uiso 0.66(3) 1 calc R . P B 2
C123 C 0.6153(12) 0.3930(14) 0.5044(11) 0.333(8) Uani 1 1 d . U . . .
H12K H 0.665715 0.398207 0.492502 0.499 Uiso 1 1 calc R . . . .
H12L H 0.620647 0.357788 0.474313 0.499 Uiso 1 1 calc R . . . .
H12M H 0.570758 0.444628 0.496267 0.499 Uiso 1 1 calc R . . . .

loop_
_atom_site_aniso_label
_atom_site_aniso_U_11
_atom_site_aniso_U_22
_atom_site_aniso_U_33
_atom_site_aniso_U_23
_atom_site_aniso_U_13
_atom_site_aniso_U_12
Zn1A 0.0453(5) 0.1193(8) 0.0724(6) -0.0552(6) -0.0260(4) -0.0209(5)
O1A 0.204(8) 0.159(7) 0.135(6) 0.024(5) -0.124(6) -0.074(6)
Zn1B 0.056(2) 0.194(5) 0.084(3) -0.084(3) -0.0045(19) -0.051(3)
O1B 0.173(18) 0.159(17) 0.146(18) -0.042(13) 0.037(13) -0.135(15)
O2 0.062(2) 0.140(4) 0.058(2) -0.035(3) -0.0208(18) -0.049(2)
O3 0.065(2) 0.147(4) 0.078(3) -0.042(3) -0.017(2) -0.065(3)
O4 0.046(2) 0.200(5) 0.140(4) -0.122(4) -0.031(2) -0.009(3)
O5 0.052(2) 0.168(5) 0.093(3) -0.087(3) -0.019(2) -0.026(3)
O6 0.194(6) 0.368(10) 0.047(3) 0.015(4) -0.033(3) -0.228(7)
N1 0.097(4) 0.205(7) 0.050(3) 0.000(4) -0.018(3) -0.102(5)
C1 0.027(2) 0.125(5) 0.055(3) -0.058(3) 0.000(2) -0.025(3)
C2 0.039(2) 0.094(4) 0.028(2) -0.025(2) -0.0030(17) -0.034(3)
C3 0.052(3) 0.098(4) 0.064(3) -0.026(3) -0.009(2) -0.050(3)
C4 0.058(3) 0.088(4) 0.051(3) -0.015(3) -0.022(2) -0.039(3)
C5 0.036(2) 0.091(4) 0.040(2) -0.017(2) -0.0113(18) -0.033(2)
C6 0.043(2) 0.099(4) 0.035(2) -0.017(2) -0.0139(19) -0.040(3)
C7 0.041(2) 0.108(4) 0.031(2) -0.021(2) -0.0109(18) -0.035(3)
C8 0.036(2) 0.062(3) 0.048(3) -0.013(2) -0.0162(19) -0.022(2)
C9 0.040(2) 0.081(3) 0.035(2) -0.014(2) -0.0094(17) -0.038(2)
C10 0.032(2) 0.077(3) 0.041(2) -0.016(2) -0.0107(17) -0.032(2)
C11 0.041(2) 0.071(3) 0.029(2) -0.015(2) -0.0084(17) -0.029(2)
C12 0.037(2) 0.068(3) 0.036(2) -0.016(2) -0.0116(17) -0.022(2)
C13 0.040(2) 0.072(3) 0.037(2) -0.002(2) -0.0200(18) -0.029(2)
C14 0.041(2) 0.080(3) 0.043(2) -0.015(2) -0.0136(19) -0.037(2)
C15 0.041(2) 0.079(3) 0.027(2) -0.007(2) -0.0067(17) -0.037(2)
C16 0.048(3) 0.081(3) 0.035(2) -0.008(2) -0.0106(19) -0.038(3)
C17 0.038(2) 0.067(3) 0.031(2) -0.013(2) -0.0078(17) -0.029(2)
C18 0.038(2) 0.058(3) 0.039(2) -0.012(2) -0.0124(17) -0.029(2)
C19 0.035(2) 0.069(3) 0.032(2) -0.009(2) -0.0099(17) -0.028(2)
C20 0.038(2) 0.073(3) 0.037(2) -0.011(2) -0.0146(18) -0.027(2)
C21 0.040(2) 0.070(3) 0.0265(19) -0.0077(19) -0.0077(16) -0.032(2)
C22 0.037(2) 0.058(3) 0.029(2) -0.0107(18) -0.0114(16) -0.021(2)
C23 0.039(2) 0.076(3) 0.029(2) -0.016(2) -0.0061(17) -0.033(2)
C24 0.035(2) 0.086(3) 0.037(2) -0.013(2) -0.0058(18) -0.035(2)
C25 0.034(2) 0.080(3) 0.028(2) -0.013(2) -0.0093(16) -0.026(2)
C26 0.033(2) 0.052(2) 0.039(2) -0.0096(19) -0.0183(17) -0.0173(19)
C27 0.033(2) 0.057(3) 0.0273(19) -0.0066(18) -0.0102(16) -0.023(2)
C28 0.032(2) 0.057(3) 0.033(2) -0.0155(18) -0.0068(16) -0.0214(19)
C29 0.043(2) 0.083(3) 0.035(2) -0.011(2) -0.0110(18) -0.039(2)
C30 0.054(3) 0.109(4) 0.035(2) -0.010(3) -0.004(2) -0.059(3)
C31 0.071(4) 0.133(5) 0.059(3) -0.028(3) -0.004(3) -0.071(4)
C32 0.068(4) 0.155(6) 0.046(3) -0.026(3) 0.005(3) -0.079(4)
C33 0.040(3) 0.124(5) 0.060(3) -0.029(3) 0.000(2) -0.044(3)
C34 0.045(3) 0.106(4) 0.045(3) -0.025(3) -0.004(2) -0.045(3)
C35 0.067(3) 0.095(4) 0.059(3) -0.025(3) -0.001(3) -0.049(3)
C36 0.113(6) 0.248(11) 0.104(6) -0.071(6) 0.035(5) -0.145(7)
C37 0.048(3) 0.115(5) 0.070(4) -0.039(4) 0.007(3) -0.035(3)
C38 0.038(2) 0.094(4) 0.041(2) -0.019(3) -0.0057(19) -0.037(3)
C39 0.052(3) 0.100(4) 0.047(3) -0.010(3) -0.009(2) -0.047(3)
C40 0.057(3) 0.119(5) 0.032(3) -0.012(3) -0.005(2) -0.045(3)
C41 0.070(4) 0.167(7) 0.028(3) -0.005(4) 0.000(3) -0.059(5)
C42 0.080(4) 0.121(6) 0.056(4) 0.017(4) -0.022(3) -0.034(4)
C43 0.038(3) 0.109(5) 0.037(3) -0.003(3) -0.007(2) -0.028(3)
C44 0.082(4) 0.117(6) 0.065(4) -0.037(4) 0.009(3) -0.058(4)
C45 0.150(8) 0.229(11) 0.046(4) 0.018(6) -0.008(4) -0.093(8)
C46 0.067(4) 0.099(5) 0.073(4) -0.001(4) -0.022(3) -0.024(4)
C47 0.046(3) 0.146(6) 0.075(4) -0.064(4) -0.018(3) -0.024(3)
C48 0.039(3) 0.101(4) 0.048(3) -0.041(3) -0.001(2) -0.029(3)
C49 0.038(2) 0.091(4) 0.045(3) -0.023(3) -0.0045(19) -0.035(3)
C50 0.032(2) 0.087(4) 0.057(3) -0.029(3) -0.003(2) -0.029(2)
C51 0.046(3) 0.078(3) 0.051(3) -0.022(2) -0.006(2) -0.034(3)
C52 0.038(2) 0.099(4) 0.053(3) -0.031(3) -0.002(2) -0.036(3)
C53 0.035(2) 0.108(4) 0.053(3) -0.039(3) -0.002(2) -0.030(3)
C54 0.033(2) 0.066(3) 0.063(3) -0.026(3) -0.007(2) -0.019(2)
C55 0.045(3) 0.070(3) 0.079(4) -0.029(3) -0.007(2) -0.031(3)
C56 0.040(3) 0.068(3) 0.072(3) -0.035(3) -0.001(2) -0.024(2)
C57 0.041(3) 0.059(3) 0.072(3) -0.024(3) -0.010(2) -0.025(2)
C58 0.037(2) 0.068(3) 0.064(3) -0.021(3) -0.010(2) -0.020(2)
C59 0.038(2) 0.072(3) 0.058(3) -0.026(3) 0.006(2) -0.032(2)
C60 0.040(3) 0.130(5) 0.123(5) -0.088(5) 0.012(3) -0.042(3)
C61 0.035(3) 0.113(5) 0.124(5) -0.075(4) 0.007(3) -0.036(3)
C62 0.029(2) 0.095(4) 0.099(4) -0.062(4) 0.008(2) -0.028(3)
C63 0.026(2) 0.071(3) 0.086(4) -0.042(3) 0.003(2) -0.021(2)
C64 0.033(2) 0.066(3) 0.077(3) -0.036(3) 0.002(2) -0.022(2)
C65 0.035(3) 0.077(4) 0.085(4) -0.043(3) 0.002(2) -0.024(2)
C66 0.036(2) 0.052(3) 0.095(4) -0.034(3) -0.005(2) -0.019(2)
C67 0.038(2) 0.065(3) 0.074(3) -0.031(3) 0.002(2) -0.027(2)
C68 0.035(2) 0.058(3) 0.080(4) -0.014(3) -0.008(2) -0.026(2)
C69 0.041(3) 0.065(3) 0.067(3) -0.022(3) -0.004(2) -0.025(2)
C70 0.031(2) 0.061(3) 0.076(3) -0.030(3) -0.004(2) -0.020(2)
C71 0.038(2) 0.054(3) 0.073(3) -0.024(2) 0.001(2) -0.029(2)
C72 0.032(2) 0.063(3) 0.068(3) -0.029(3) 0.002(2) -0.023(2)
C73 0.026(2) 0.055(3) 0.077(3) -0.031(2) -0.008(2) -0.013(2)
C74 0.028(2) 0.066(3) 0.071(3) -0.030(3) -0.006(2) -0.019(2)
C75 0.037(3) 0.119(6) 0.153(7) -0.106(6) 0.024(4) -0.036(4)
C76 0.044(3) 0.165(8) 0.125(6) -0.099(6) 0.013(4) -0.049(4)
C77 0.044(4) 0.197(9) 0.180(9) -0.137(8) 0.016(4) -0.049(5)
C78 0.033(4) 0.156(9) 0.246(13) -0.142(9) -0.022(5) -0.011(4)
C79 0.047(4) 0.127(7) 0.288(15) -0.139(9) 0.006(6) -0.034(4)
C80 0.050(4) 0.107(6) 0.198(10) -0.112(7) -0.003(5) -0.018(4)
C81 0.085(5) 0.201(10) 0.125(7) -0.069(7) -0.011(5) -0.072(6)
C82 0.082(6) 0.204(10) 0.344(16) -0.188(12) -0.049(8) -0.038(6)
C83 0.092(6) 0.085(5) 0.227(12) -0.068(7) -0.016(7) -0.040(5)
C84 0.043(3) 0.072(4) 0.078(4) -0.018(3) -0.011(3) -0.026(3)
C85 0.050(3) 0.094(5) 0.096(5) -0.037(4) -0.003(3) -0.036(3)
C86 0.054(4) 0.127(6) 0.116(6) -0.028(5) -0.001(4) -0.052(4)
C87 0.084(5) 0.158(8) 0.097(6) 0.005(5) -0.006(4) -0.086(6)
C88 0.092(6) 0.152(8) 0.124(7) 0.018(6) -0.012(5) -0.085(6)
C89 0.063(4) 0.106(6) 0.131(7) 0.007(5) -0.017(4) -0.046(4)
C90 0.059(4) 0.113(6) 0.125(7) -0.020(5) -0.014(4) -0.035(4)
C91 0.117(7) 0.252(13) 0.146(8) -0.026(8) 0.023(6) -0.136(9)
C92 0.104(7) 0.192(11) 0.247(14) 0.123(10) -0.050(8) -0.079(8)
C93 0.133(7) 0.277(12) 0.041(4) -0.002(5) -0.029(4) -0.134(8)
C96 0.104(6) 0.200(10) 0.085(5) -0.027(6) -0.025(5) -0.070(7)
C97 0.163(11) 0.173(11) 0.274(17) -0.127(12) -0.084(11) -0.005(9)
C94 0.125(7) 0.277(13) 0.080(5) -0.020(7) -0.028(5) -0.119(9)
C95 0.105(7) 0.247(13) 0.144(9) -0.024(9) -0.048(6) -0.079(8)
O7 0.196(6) 0.311(8) 0.230(7) -0.182(6) 0.112(5) -0.198(6)
N2 0.206(6) 0.333(9) 0.218(7) -0.151(7) 0.099(6) -0.194(7)
C98 0.189(7) 0.322(8) 0.208(7) -0.169(7) 0.104(6) -0.197(6)
C99 0.263(9) 0.344(10) 0.228(10) -0.152(9) 0.052(8) -0.190(8)
C101 0.219(8) 0.360(11) 0.256(10) -0.138(9) 0.098(8) -0.200(8)
C100 0.294(11) 0.351(12) 0.225(11) -0.137(11) 0.040(10) -0.181(10)
O11 0.372(15) 0.213(9) 0.139(7) -0.016(7) -0.068(8) -0.091(10)
C119 0.41(2) 0.113(8) 0.160(11) 0.002(8) -0.053(13) -0.024(12)
C121 0.211(12) 0.124(7) 0.152(8) -0.027(7) -0.076(8) -0.021(8)
C122 0.087(14) 0.020(8) 0.121(10) 0.012(8) -0.059(10) -0.009(7)
N6 0.409(14) 0.104(5) 0.094(6) -0.013(5) -0.061(7) -0.027(8)
C120 0.43(3) 0.35(3) 0.27(2) 0.09(2) 0.16(2) -0.04(2)
C118 0.38(2) 0.213(17) 0.116(11) -0.050(13) -0.055(11) -0.066(18)
N5 0.68(2) 0.206(13) 0.145(11) 0.001(9) 0.048(15) -0.148(15)
C117 0.39(2) 0.195(14) 0.176(13) -0.008(11) -0.080(13) -0.154(16)
O10 0.70(4) 0.31(2) 0.32(2) 0.003(15) 0.04(2) -0.27(3)
C116 0.59(3) 0.260(19) 0.151(13) 0.034(13) 0.097(17) -0.09(2)
C114 0.61(3) 0.165(14) 0.180(14) -0.048(12) 0.041(19) -0.014(16)
C115 0.48(3) 0.129(12) 0.32(2) 0.042(12) -0.10(2) -0.038(15)
C113 0.75(4) 0.25(2) 0.29(3) 0.012(16) 0.03(3) -0.20(2)
O8 0.129(8) 0.270(12) 0.387(17) -0.262(12) 0.102(9) -0.149(9)
C103 0.148(9) 0.281(13) 0.392(17) -0.242(13) 0.096(9) -0.154(9)
N3 0.153(9) 0.311(14) 0.398(17) -0.239(13) 0.055(9) -0.138(9)
C107 0.179(13) 0.297(16) 0.40(2) -0.239(15) 0.076(13) -0.139(12)
C105 0.182(13) 0.323(18) 0.39(2) -0.252(16) 0.061(14) -0.092(13)
C106 0.170(11) 0.313(15) 0.395(18) -0.237(14) 0.064(11) -0.124(11)
C104 0.175(11) 0.331(16) 0.398(18) -0.244(15) 0.056(12) -0.104(11)
O9 0.252(17) 0.40(2) 0.178(13) 0.090(14) -0.103(14) -0.142(16)
C108 0.250(17) 0.41(2) 0.200(14) 0.089(14) -0.104(14) -0.138(15)
C110 0.239(18) 0.38(2) 0.235(18) 0.093(16) -0.095(15) -0.134(17)
N4 0.246(16) 0.40(2) 0.226(14) 0.085(14) -0.102(13) -0.137(14)
C111 0.239(18) 0.41(2) 0.235(16) 0.074(15) -0.108(14) -0.136(15)
C109 0.243(17) 0.39(2) 0.235(17) 0.086(15) -0.094(14) -0.137(15)
C112 0.242(19) 0.41(2) 0.243(18) 0.071(17) -0.107(15) -0.133(16)
C1A 0.39(2) 0.199(17) 0.125(12) -0.048(13) -0.062(11) -0.047(19)
O12 0.246(18) 0.34(2) 0.31(2) -0.075(16) -0.090(15) -0.148(16)
C1B 0.35(5) 0.27(4) 0.34(5) -0.22(4) -0.26(5) 0.13(3)
C123 0.252(11) 0.408(13) 0.288(12) -0.106(12) 0.091(10) -0.171(10)

loop_
_atom_type_symbol
_atom_type_description
_atom_type_scat_dispersion_real
_atom_type_scat_dispersion_imag
_atom_type_scat_source
C C 0.0033 0.0016 'International Tables Vol C Tables 4.2.6.8 and 6.1.1.4'
H H 0.0000 0.0000 'International Tables Vol C Tables 4.2.6.8 and 6.1.1.4'
N N 0.0061 0.0033 'International Tables Vol C Tables 4.2.6.8 and 6.1.1.4'
O O 0.0106 0.0060 'International Tables Vol C Tables 4.2.6.8 and 6.1.1.4'
Zn Zn 0.2839 1.4301 'International Tables Vol C Tables 4.2.6.8 and 6.1.1.4'

loop_
_geom_angle_atom_site_label_1
_geom_angle_atom_site_label_2
_geom_angle_atom_site_label_3
_geom_angle
_geom_angle_site_symmetry_1
_geom_angle_site_symmetry_3
O1A Zn1A O5 108.7(3) . 2_656
O1A Zn1A C1 128.9(3) . .
O2 Zn1A O1A 99.7(3) . .
O2 Zn1A O5 114.82(17) . 2_656
O2 Zn1A C1 29.47(18) . .
O4 Zn1A O1A 98.8(4) . .
O4 Zn1A O2 116.67(17) . .
O4 Zn1A O5 115.1(2) . 2_656
O4 Zn1A C1 102.92(18) . .
O5 Zn1A C1 102.87(18) 2_656 .
O3 Zn1B O1B 100.9(11) . .
O3 Zn1B O5 107.1(2) . 2_656
O4 Zn1B O1B 112.2(10) . .
O4 Zn1B O3 116.6(3) . .
O4 Zn1B O5 109.9(3) . 2_656
O5 Zn1B O1B 109.5(8) 2_656 .
C1 O2 Zn1A 103.3(3) . .
C1 O3 Zn1B 116.5(4) . .
C47 O4 Zn1A 143.2(6) . .
C47 O4 Zn1B 154.5(6) . .
Zn1A O5 Zn1B 48.58(18) 2_656 2_656
C47 O5 Zn1A 119.0(4) . 2_656
C47 O5 Zn1B 108.1(4) . 2_656
C93 N1 C96 124.5(7) . .
C93 N1 C94 119.6(6) . .
C94 N1 C96 115.9(6) . .
O2 C1 Zn1A 47.2(2) . .
O2 C1 C2 117.0(5) . .
O3 C1 Zn1A 76.3(3) . .
O3 C1 O2 123.6(4) . .
O3 C1 C2 119.4(6) . .
C2 C1 Zn1A 164.2(5) . .
C3 C2 C1 119.6(5) . .
C3 C2 C7 118.8(4) . .
C7 C2 C1 121.6(5) . .
C2 C3 H3 119.1 . .
C2 C3 C4 121.8(5) . .
C4 C3 H3 119.1 . .
C3 C4 H4 120.6 . .
C3 C4 C5 118.9(5) . .
C5 C4 H4 120.6 . .
C4 C5 C8 118.7(4) . .
C6 C5 C4 118.3(4) . .
C6 C5 C8 123.0(4) . .
C5 C6 H6 119.6 . .
C5 C6 C7 120.7(5) . .
C7 C6 H6 119.6 . .
C2 C7 C6 121.4(5) . .
C2 C7 H7 119.3 . .
C6 C7 H7 119.3 . .
C9 C8 C5 121.7(4) . .
C9 C8 C13 117.4(4) . .
C13 C8 C5 121.0(4) . .
C8 C9 H9 118.8 . .
C8 C9 C10 122.4(4) . .
C10 C9 H9 118.8 . .
C9 C10 C11 119.5(4) . .
C9 C10 C19 120.8(4) . .
C11 C10 C19 119.5(3) . .
C10 C11 C12 118.7(4) . .
C10 C11 C26 120.7(4) . .
C12 C11 C26 120.5(4) . .
C11 C12 C21 119.1(4) . .
C13 C12 C11 118.9(4) . .
C13 C12 C21 122.0(4) . .
C8 C13 H13 118.6 . .
C12 C13 C8 122.9(4) . .
C12 C13 H13 118.6 . .
C15 C14 H14 118.6 . .
C19 C14 H14 118.6 . .
C19 C14 C15 122.9(4) . .
C14 C15 C16 117.4(4) . .
C14 C15 C29 119.8(4) . .
C16 C15 C29 122.8(4) . .
C15 C16 H16 118.9 . .
C17 C16 C15 122.2(4) . .
C17 C16 H16 118.9 . .
C16 C17 C18 119.3(4) . .
C16 C17 C23 121.8(4) . 2_757
C18 C17 C23 118.8(4) . 2_757
C17 C18 C19 119.0(4) . .
C17 C18 C27 120.5(3) . .
C19 C18 C27 120.6(4) . .
C14 C19 C10 121.4(3) . .
C14 C19 C18 119.2(4) . .
C18 C19 C10 119.4(3) . .
C21 C20 H20 119.0 . .
C25 C20 H20 119.0 . .
C25 C20 C21 122.0(4) . .
C20 C21 C12 121.1(4) . .
C20 C21 C22 118.1(4) . .
C22 C21 C12 120.8(4) . .
C21 C22 C28 119.5(4) . .
C23 C22 C21 120.5(4) . .
C23 C22 C28 120.0(3) . .
C22 C23 C17 120.6(4) . 2_757
C22 C23 C24 118.8(4) . .
C24 C23 C17 120.7(4) . 2_757
C23 C24 H24 119.5 . .
C25 C24 C23 121.0(4) . .
C25 C24 H24 119.5 . .
C20 C25 C24 119.6(4) . .
C20 C25 C38 121.3(3) . .
C24 C25 C38 119.0(4) . .
C27 C26 C11 120.1(4) . .
C27 C26 C28 120.0(3) . .
C28 C26 C11 119.9(4) . .
C26 C27 C18 119.8(3) . .
C28 C27 C18 120.2(4) 2_757 .
C28 C27 C26 120.0(4) 2_757 .
C26 C28 C22 120.2(3) . .
C27 C28 C22 119.9(3) 2_757 .
C27 C28 C26 120.0(4) 2_757 .
C30 C29 C15 119.7(4) . .
C30 C29 C34 120.0(4) . .
C34 C29 C15 120.2(4) . .
C29 C30 C31 119.9(5) . .
C29 C30 C35 121.8(4) . .
C31 C30 C35 118.3(5) . .
C30 C31 H31 119.9 . .
C32 C31 C30 120.3(6) . .
C32 C31 H31 119.9 . .
C31 C32 C36 120.2(6) . .
C33 C32 C31 119.4(5) . .
C33 C32 C36 120.4(6) . .
C32 C33 H33 119.3 . .
C32 C33 C34 121.4(5) . .
C34 C33 H33 119.3 . .
C29 C34 C37 121.6(4) . .
C33 C34 C29 119.0(5) . .
C33 C34 C37 119.4(5) . .
C30 C35 H35A 109.5 . .
C30 C35 H35B 109.5 . .
C30 C35 H35C 109.5 . .
H35A C35 H35B 109.5 . .
H35A C35 H35C 109.5 . .
H35B C35 H35C 109.5 . .
C32 C36 H36A 109.5 . .
C32 C36 H36B 109.5 . .
C32 C36 H36C 109.5 . .
H36A C36 H36B 109.5 . .
H36A C36 H36C 109.5 . .
H36B C36 H36C 109.5 . .
C34 C37 H37A 109.5 . .
C34 C37 H37B 109.5 . .
C34 C37 H37C 109.5 . .
H37A C37 H37B 109.5 . .
H37A C37 H37C 109.5 . .
H37B C37 H37C 109.5 . .
C39 C38 C25 120.1(5) . .
C39 C38 C43 120.0(5) . .
C43 C38 C25 119.9(4) . .
C38 C39 C40 121.8(6) . .
C38 C39 C44 121.7(5) . .
C40 C39 C44 116.5(5) . .
C39 C40 H40 120.3 . .
C41 C40 C39 119.4(6) . .
C41 C40 H40 120.3 . .
C40 C41 C45 121.8(7) . .
C42 C41 C40 119.1(5) . .
C42 C41 C45 119.0(8) . .
C41 C42 H42 119.3 . .
C41 C42 C43 121.5(7) . .
C43 C42 H42 119.3 . .
C38 C43 C42 118.1(5) . .
C38 C43 C46 120.6(5) . .
C42 C43 C46 121.3(6) . .
C39 C44 H44A 109.5 . .
C39 C44 H44B 109.5 . .
C39 C44 H44C 109.5 . .
H44A C44 H44B 109.5 . .
H44A C44 H44C 109.5 . .
H44B C44 H44C 109.5 . .
C41 C45 H45A 109.5 . .
C41 C45 H45B 109.5 . .
C41 C45 H45C 109.5 . .
H45A C45 H45B 109.5 . .
H45A C45 H45C 109.5 . .
H45B C45 H45C 109.5 . .
C43 C46 H46A 109.5 . .
C43 C46 H46B 109.5 . .
C43 C46 H46C 109.5 . .
H46A C46 H46B 109.5 . .
H46A C46 H46C 109.5 . .
H46B C46 H46C 109.5 . .
O4 C47 O5 122.7(6) . .
O4 C47 C48 119.3(4) . .
O5 C47 C48 117.6(5) . .
C49 C48 C47 122.5(4) . .
C53 C48 C47 118.8(4) . .
C53 C48 C49 118.6(4) . .
C48 C49 H49 119.7 . .
C50 C49 C48 120.6(4) . .
C50 C49 H49 119.7 . .
C49 C50 H50 119.3 . .
C49 C50 C51 121.4(4) . .
C51 C50 H50 119.3 . .
C50 C51 C54 123.0(4) . .
C52 C51 C50 117.1(4) . .
C52 C51 C54 119.8(4) . .
C51 C52 H52 119.4 . .
C53 C52 C51 121.1(4) . .
C53 C52 H52 119.4 . .
C48 C53 H53 119.6 . .
C52 C53 C48 120.8(4) . .
C52 C53 H53 119.6 . .
C55 C54 C51 120.4(4) . .
C55 C54 C59 118.4(4) . .
C59 C54 C51 121.0(4) . .
C54 C55 H55 118.7 . .
C54 C55 C56 122.6(4) . .
C56 C55 H55 118.7 . .
C55 C56 C57 118.0(4) . .
C55 C56 C65 121.8(4) . .
C57 C56 C65 120.2(4) . .
C56 C57 C72 119.6(4) . .
C58 C57 C56 120.0(4) . .
C58 C57 C72 120.4(4) . .
C57 C58 C70 119.7(4) . 2_567
C59 C58 C57 119.0(4) . .
C59 C58 C70 121.2(4) . 2_567
C54 C59 H59 119.1 . .
C58 C59 C54 121.9(4) . .
C58 C59 H59 119.1 . .
C61 C60 H60 118.8 . .
C61 C60 C65 122.5(5) . .
C65 C60 H60 118.8 . .
C60 C61 C62 118.9(5) . .
C60 C61 C75 121.1(5) . .
C62 C61 C75 120.0(4) . .
C61 C62 H62 119.2 . .
C61 C62 C63 121.6(4) . .
C63 C62 H62 119.2 . .
C62 C63 C64 118.7(4) . .
C62 C63 C66 121.8(4) . .
C64 C63 C66 119.4(4) . .
C63 C64 C73 119.7(4) . .
C65 C64 C63 119.8(4) . .
C65 C64 C73 120.6(4) . .
C60 C65 C56 122.0(5) . .
C60 C65 C64 118.5(4) . .
C64 C65 C56 119.5(4) . .
C67 C66 C63 120.1(4) . .
C67 C66 C71 119.1(5) . .
C71 C66 C63 120.7(4) . .
C66 C67 H67 119.5 . .
C66 C67 C68 121.1(4) . .
C68 C67 H67 119.5 . .
C67 C68 C69 118.9(4) . .
C67 C68 C84 121.5(4) . .
C69 C68 C84 119.7(5) . .
C68 C69 H69 119.7 . .
C70 C69 C68 120.6(5) . .
C70 C69 H69 119.7 . .
C69 C70 C58 120.5(4) . 2_567
C69 C70 C71 120.3(4) . .
C71 C70 C58 119.3(4) . 2_567
C66 C71 C74 119.3(4) . .
C70 C71 C66 119.8(4) . .
C70 C71 C74 120.9(4) . .
C73 C72 C57 120.0(4) . .
C74 C72 C57 120.0(4) 2_567 .
C74 C72 C73 120.0(4) 2_567 .
C72 C73 C64 119.8(4) . .
C74 C73 C64 120.3(4) . .
C74 C73 C72 119.9(4) . .
C72 C74 C71 119.5(4) 2_567 .
C73 C74 C71 120.3(4) . .
C73 C74 C72 120.1(4) . 2_567
C76 C75 C61 119.3(7) . .
C80 C75 C61 121.5(9) . .
C80 C75 C76 119.1(7) . .
C75 C76 C77 121.0(9) . .
C75 C76 C81 122.3(6) . .
C77 C76 C81 116.6(9) . .
C76 C77 H77 119.8 . .
C78 C77 C76 120.5(11) . .
C78 C77 H77 119.8 . .
C77 C78 C79 119.5(8) . .
C77 C78 C82 122.5(12) . .
C79 C78 C82 117.9(11) . .
C78 C79 H79 121.3 . .
C80 C79 C78 117.5(10) . .
C80 C79 H79 121.3 . .
C75 C80 C79 122.3(11) . .
C75 C80 C83 120.6(7) . .
C79 C80 C83 117.0(10) . .
C76 C81 H81A 109.5 . .
C76 C81 H81B 109.5 . .
C76 C81 H81C 109.5 . .
H81A C81 H81B 109.5 . .
H81A C81 H81C 109.5 . .
H81B C81 H81C 109.5 . .
C78 C82 H82A 109.5 . .
C78 C82 H82B 109.5 . .
C78 C82 H82C 109.5 . .
H82A C82 H82B 109.5 . .
H82A C82 H82C 109.5 . .
H82B C82 H82C 109.5 . .
C80 C83 H83A 109.5 . .
C80 C83 H83B 109.5 . .
C80 C83 H83C 109.5 . .
H83A C83 H83B 109.5 . .
H83A C83 H83C 109.5 . .
H83B C83 H83C 109.5 . .
C85 C84 C68 120.6(5) . .
C85 C84 C89 119.6(5) . .
C89 C84 C68 119.7(5) . .
C84 C85 C86 119.7(7) . .
C84 C85 C90 121.0(5) . .
C86 C85 C90 119.3(6) . .
C85 C86 H86 119.2 . .
C87 C86 C85 121.7(7) . .
C87 C86 H86 119.2 . .
C86 C87 C88 118.4(6) . .
C86 C87 C91 121.3(8) . .
C88 C87 C91 120.2(8) . .
C87 C88 H88 119.1 . .
C87 C88 C89 121.9(8) . .
C89 C88 H88 119.1 . .
C84 C89 C88 118.0(7) . .
C84 C89 C92 120.4(6) . .
C88 C89 C92 120.6(7) . .
C85 C90 H90A 109.5 . .
C85 C90 H90B 109.5 . .
C85 C90 H90C 109.5 . .
H90A C90 H90B 109.5 . .
H90A C90 H90C 109.5 . .
H90B C90 H90C 109.5 . .
C87 C91 H91A 109.5 . .
C87 C91 H91B 109.5 . .
C87 C91 H91C 109.5 . .
H91A C91 H91B 109.5 . .
H91A C91 H91C 109.5 . .
H91B C91 H91C 109.5 . .
C89 C92 H92A 109.5 . .
C89 C92 H92B 109.5 . .
C89 C92 H92C 109.5 . .
H92A C92 H92B 109.5 . .
H92A C92 H92C 109.5 . .
H92B C92 H92C 109.5 . .
O6 C93 N1 130.0(8) . .
O6 C93 H93 115.0 . .
N1 C93 H93 115.0 . .
N1 C96 H96A 110.0 . .
N1 C96 H96B 110.0 . .
H96A C96 H96B 108.4 . .
C97 C96 N1 108.5(10) . .
C97 C96 H96A 110.0 . .
C97 C96 H96B 110.0 . .
C96 C97 H97A 109.5 . .
C96 C97 H97B 109.5 . .
C96 C97 H97C 109.5 . .
H97A C97 H97B 109.5 . .
H97A C97 H97C 109.5 . .
H97B C97 H97C 109.5 . .
N1 C94 H94A 108.9 . .
N1 C94 H94B 108.9 . .
N1 C94 C95 113.2(10) . .
H94A C94 H94B 107.7 . .
C95 C94 H94A 108.9 . .
C95 C94 H94B 108.9 . .
C94 C95 H95A 109.5 . .
C94 C95 H95B 109.5 . .
C94 C95 H95C 109.5 . .
H95A C95 H95B 109.5 . .
H95A C95 H95C 109.5 . .
H95B C95 H95C 109.5 . .
C98 N2 C99 121.6(11) . .
C98 N2 C101 120.5(11) . .
C99 N2 C101 112.0(13) . .
O7 C98 N2 122.6(10) . .
O7 C98 H98 118.7 . .
N2 C98 H98 118.7 . .
N2 C99 H99A 109.5 . .
N2 C99 H99B 109.5 . .
N2 C99 C100 110.9(17) . .
H99A C99 H99B 108.0 . .
C100 C99 H99A 109.5 . .
C100 C99 H99B 109.5 . .
N2 C101 H10A 111.1 . .
N2 C101 H10B 111.1 . .
N2 C101 C123 103.4(15) . .
H10A C101 H10B 109.0 . .
C123 C101 H10A 111.1 . .
C123 C101 H10B 111.1 . .
C99 C100 H10C 109.5 . .
C99 C100 H10D 109.5 . .
C99 C100 H10E 109.5 . .
H10C C100 H10D 109.5 . .
H10C C100 H10E 109.5 . .
H10D C100 H10E 109.5 . .
H11A C119 H11B 106.5 . .
N6 C119 H11A 106.5 . .
N6 C119 H11B 106.5 . .
N6 C119 C120 123.2(17) . .
C120 C119 H11A 106.5 . .
C120 C119 H11B 106.5 . .
H12A C121 H12B 107.2 . .
H12C C121 H12D 106.5 . .
C122 C121 H12A 107.9 . .
C122 C121 H12B 107.9 . .
N6 C121 H12A 107.9 . .
N6 C121 H12B 107.9 . .
N6 C121 H12C 106.5 . .
N6 C121 H12D 106.5 . .
N6 C121 C122 117.4(12) . .
N6 C121 C1B 123.5(16) . .
C1B C121 H12C 106.4 . .
C1B C121 H12D 106.5 . .
C121 C122 H12E 109.5 . .
C121 C122 H12F 109.5 . .
C121 C122 H12G 109.5 . .
H12E C122 H12F 109.5 . .
H12E C122 H12G 109.5 . .
H12F C122 H12G 109.5 . .
C119 N6 C118 112.3(18) . .
C119 N6 C1A 107.5(19) . .
C121 N6 C119 122.5(11) . .
C121 N6 C118 121.6(17) . .
C121 N6 C1A 113.4(16) . .
C119 C120 H12H 109.5 . .
C119 C120 H12I 109.5 . .
C119 C120 H12J 109.5 . .
H12H C120 H12I 109.5 . .
H12H C120 H12J 109.5 . .
H12I C120 H12J 109.5 . .
O11 C118 N6 112.5(19) . .
O11 C118 H118 123.8 . .
N6 C118 H118 123.8 . .
C116 N5 C113 151(2) . .
C114 N5 C116 106.5(19) . .
C114 N5 C113 101.5(18) . .
H11C C117 H11D 109.5 . .
H11C C117 H11E 109.5 . .
H11D C117 H11E 109.5 . .
C116 C117 H11C 109.5 . .
C116 C117 H11D 109.5 . .
C116 C117 H11E 109.5 . .
N5 C116 C117 115.9(19) . .
N5 C116 H11F 108.3 . .
N5 C116 H11G 108.3 . .
C117 C116 H11F 108.3 . .
C117 C116 H11G 108.3 . .
H11F C116 H11G 107.4 . .
N5 C114 H11H 110.7 . .
N5 C114 H11I 110.7 . .
N5 C114 C115 105(2) . .
H11H C114 H11I 108.8 . .
C115 C114 H11H 110.7 . .
C115 C114 H11I 110.7 . .
C114 C115 H11J 109.5 . .
C114 C115 H11K 109.5 . .
C114 C115 H11L 109.5 . .
H11J C115 H11K 109.5 . .
H11J C115 H11L 109.5 . .
H11K C115 H11L 109.5 . .
N5 C113 H113 129.5 . .
O10 C113 N5 101(2) . .
O10 C113 H113 129.5 . .
O8 C103 H103 123.1 . .
O8 C103 N3 113.9(13) . .
N3 C103 H103 123.1 . .
C103 N3 C106 128.5(13) . .
C103 N3 C104 108.1(18) . .
C106 N3 C104 119.6(14) . .
H10F C107 H10G 109.5 . .
H10F C107 H10H 109.5 . .
H10G C107 H10H 109.5 . .
C106 C107 H10F 109.5 . .
C106 C107 H10G 109.5 . .
C106 C107 H10H 109.5 . .
H10I C105 H10J 109.5 . .
H10I C105 H10K 109.5 . .
H10J C105 H10K 109.5 . .
C104 C105 H10I 109.5 . .
C104 C105 H10J 109.5 . .
C104 C105 H10K 109.5 . .
N3 C106 C107 123(2) . .
N3 C106 H10L 106.6 . .
N3 C106 H10M 106.5 . .
C107 C106 H10L 106.6 . .
C107 C106 H10M 106.5 . .
H10L C106 H10M 106.5 . .
N3 C104 C105 120(3) . .
N3 C104 H10N 107.3 . .
N3 C104 H10O 107.3 . .
C105 C104 H10N 107.3 . .
C105 C104 H10O 107.3 . .
H10N C104 H10O 106.9 . .
O9 C108 H108 127.1 . .
O9 C108 N4 105.7(19) . .
N4 C108 H108 127.1 . .
H11M C110 H11N 109.5 . .
H11M C110 H11O 109.5 . .
H11N C110 H11O 109.5 . .
C109 C110 H11M 109.5 . .
C109 C110 H11N 109.5 . .
C109 C110 H11O 109.5 . .
C111 N4 C108 115.4(13) . .
C109 N4 C108 115.9(13) . .
C109 N4 C111 117.7(15) . .
N4 C111 H11P 109.2 . .
N4 C111 H11Q 109.3 . .
N4 C111 C112 111.9(14) . .
H11P C111 H11Q 107.9 . .
C112 C111 H11P 109.2 . .
C112 C111 H11Q 109.2 . .
C110 C109 N4 126(2) . .
C110 C109 H10P 105.9 . .
C110 C109 H10Q 105.9 . .
N4 C109 H10P 105.9 . .
N4 C109 H10Q 105.9 . .
H10P C109 H10Q 106.2 . .
C111 C112 H11R 109.5 . .
C111 C112 H11S 109.5 . .
C111 C112 H11T 109.5 . .
H11R C112 H11S 109.5 . .
H11R C112 H11T 109.5 . .
H11S C112 H11T 109.5 . .
O11 C1A N6 113.0(19) . .
O11 C1A H1A 123.5 . .
N6 C1A H1A 123.5 . .
C121 C1B H1BA 109.5 . .
C121 C1B H1BB 109.5 . .
C121 C1B H1BC 109.5 . .
H1BA C1B H1BB 109.5 . .
H1BA C1B H1BC 109.5 . .
H1BB C1B H1BC 109.5 . .
C101 C123 H12K 109.5 . .
C101 C123 H12L 109.5 . .
C101 C123 H12M 109.5 . .
H12K C123 H12L 109.5 . .
H12K C123 H12M 109.5 . .
H12L C123 H12M 109.5 . .

loop_
_geom_bond_atom_site_label_1
_geom_bond_atom_site_label_2
_geom_bond_distance
_geom_bond_site_symmetry_2
Zn1A O1A 1.952(8) .
Zn1A O2 1.944(3) .
Zn1A O4 1.927(5) .
Zn1A O5 1.965(4) 2_656
Zn1A C1 2.577(5) .
Zn1B O1B 2.19(3) .
Zn1B O3 1.846(5) .
Zn1B O4 1.840(7) .
Zn1B O5 2.165(5) 2_656
O2 C1 1.303(7) .
O3 C1 1.261(7) .
O4 C47 1.225(7) .
O5 C47 1.268(6) .
O6 C93 1.152(8) .
N1 C93 1.294(8) .
N1 C96 1.493(9) .
N1 C94 1.476(10) .
C1 C2 1.512(6) .
C2 C3 1.362(7) .
C2 C7 1.372(7) .
C3 H3 0.9300 .
C3 C4 1.417(6) .
C4 H4 0.9300 .
C4 C5 1.418(7) .
C5 C6 1.384(7) .
C5 C8 1.492(6) .
C6 H6 0.9300 .
C6 C7 1.398(5) .
C7 H7 0.9300 .
C8 C9 1.380(6) .
C8 C13 1.408(6) .
C9 H9 0.9300 .
C9 C10 1.399(5) .
C10 C11 1.418(6) .
C10 C19 1.479(6) .
C11 C12 1.426(6) .
C11 C26 1.455(5) .
C12 C13 1.386(5) .
C12 C21 1.463(6) .
C13 H13 0.9300 .
C14 H14 0.9300 .
C14 C15 1.395(6) .
C14 C19 1.383(6) .
C15 C16 1.410(6) .
C15 C29 1.497(6) .
C16 H16 0.9300 .
C16 C17 1.397(6) .
C17 C18 1.415(6) .
C17 C23 1.468(5) 2_757
C18 C19 1.437(5) .
C18 C27 1.448(5) .
C20 H20 0.9300 .
C20 C21 1.400(6) .
C20 C25 1.377(6) .
C21 C22 1.432(5) .
C22 C23 1.404(6) .
C22 C28 1.451(6) .
C23 C24 1.412(6) .
C24 H24 0.9300 .
C24 C25 1.395(6) .
C25 C38 1.519(6) .
C26 C27 1.433(6) .
C26 C28 1.434(6) .
C27 C28 1.414(5) 2_757
C29 C30 1.401(7) .
C29 C34 1.406(7) .
C30 C31 1.404(6) .
C30 C35 1.503(7) .
C31 H31 0.9300 .
C31 C32 1.400(8) .
C32 C33 1.383(8) .
C32 C36 1.525(7) .
C33 H33 0.9300 .
C33 C34 1.405(7) .
C34 C37 1.502(8) .
C35 H35A 0.9600 .
C35 H35B 0.9600 .
C35 H35C 0.9600 .
C36 H36A 0.9600 .
C36 H36B 0.9600 .
C36 H36C 0.9600 .
C37 H37A 0.9600 .
C37 H37B 0.9600 .
C37 H37C 0.9600 .
C38 C39 1.370(7) .
C38 C43 1.397(8) .
C39 C40 1.396(7) .
C39 C44 1.520(9) .
C40 H40 0.9300 .
C40 C41 1.391(10) .
C41 C42 1.386(10) .
C41 C45 1.553(8) .
C42 H42 0.9300 .
C42 C43 1.419(7) .
C43 C46 1.509(8) .
C44 H44A 0.9600 .
C44 H44B 0.9600 .
C44 H44C 0.9600 .
C45 H45A 0.9600 .
C45 H45B 0.9600 .
C45 H45C 0.9600 .
C46 H46A 0.9600 .
C46 H46B 0.9600 .
C46 H46C 0.9600 .
C47 C48 1.495(7) .
C48 C49 1.404(6) .
C48 C53 1.388(6) .
C49 H49 0.9300 .
C49 C50 1.363(6) .
C50 H50 0.9300 .
C50 C51 1.409(6) .
C51 C52 1.407(7) .
C51 C54 1.484(6) .
C52 H52 0.9300 .
C52 C53 1.373(7) .
C53 H53 0.9300 .
C54 C55 1.377(6) .
C54 C59 1.392(6) .
C55 H55 0.9300 .
C55 C56 1.385(7) .
C56 C57 1.426(6) .
C56 C65 1.476(6) .
C57 C58 1.403(6) .
C57 C72 1.473(7) .
C58 C59 1.380(7) .
C58 C70 1.499(6) 2_567
C59 H59 0.9300 .
C60 H60 0.9300 .
C60 C61 1.369(7) .
C60 C65 1.393(7) .
C61 C62 1.392(7) .
C61 C75 1.531(8) .
C62 H62 0.9300 .
C62 C63 1.393(7) .
C63 C64 1.420(6) .
C63 C66 1.471(7) .
C64 C65 1.415(7) .
C64 C73 1.469(6) .
C66 C67 1.402(6) .
C66 C71 1.410(6) .
C67 H67 0.9300 .
C67 C68 1.405(7) .
C68 C69 1.407(7) .
C68 C84 1.487(7) .
C69 H69 0.9300 .
C69 C70 1.390(6) .
C70 C71 1.404(6) .
C71 C74 1.472(6) .
C72 C73 1.429(6) .
C72 C74 1.419(6) 2_567
C73 C74 1.406(6) .
C75 C76 1.385(11) .
C75 C80 1.349(12) .
C76 C77 1.402(9) .
C76 C81 1.559(12) .
C77 H77 0.9300 .
C77 C78 1.370(15) .
C78 C79 1.431(16) .
C78 C82 1.542(10) .
C79 H79 0.9300 .
C79 C80 1.426(11) .
C80 C83 1.559(13) .
C81 H81A 0.9600 .
C81 H81B 0.9600 .
C81 H81C 0.9600 .
C82 H82A 0.9600 .
C82 H82B 0.9600 .
C82 H82C 0.9600 .
C83 H83A 0.9600 .
C83 H83B 0.9600 .
C83 H83C 0.9600 .
C84 C85 1.381(8) .
C84 C89 1.401(9) .
C85 C86 1.421(8) .
C85 C90 1.506(10) .
C86 H86 0.9300 .
C86 C87 1.347(10) .
C87 C88 1.383(11) .
C87 C91 1.512(9) .
C88 H88 0.9300 .
C88 C89 1.416(9) .
C89 C92 1.542(12) .
C90 H90A 0.9600 .
C90 H90B 0.9600 .
C90 H90C 0.9600 .
C91 H91A 0.9600 .
C91 H91B 0.9600 .
C91 H91C 0.9600 .
C92 H92A 0.9600 .
C92 H92B 0.9600 .
C92 H92C 0.9600 .
C93 H93 0.9300 .
C96 H96A 0.9700 .
C96 H96B 0.9700 .
C96 C97 1.433(12) .
C97 H97A 0.9600 .
C97 H97B 0.9600 .
C97 H97C 0.9600 .
C94 H94A 0.9700 .
C94 H94B 0.9700 .
C94 C95 1.483(14) .
C95 H95A 0.9600 .
C95 H95B 0.9600 .
C95 H95C 0.9600 .
O7 C98 1.220(10) .
N2 C98 1.351(11) .
N2 C99 1.456(13) .
N2 C101 1.459(13) .
C98 H98 0.9300 .
C99 H99A 0.9700 .
C99 H99B 0.9700 .
C99 C100 1.456(15) .
C101 H10A 0.9700 .
C101 H10B 0.9700 .
C101 C123 1.62(2) .
C100 H10C 0.9600 .
C100 H10D 0.9600 .
C100 H10E 0.9600 .
O11 C118 1.306(18) .
O11 C1A 1.320(18) .
C119 H11A 0.9700 .
C119 H11B 0.9700 .
C119 N6 1.378(12) .
C119 C120 1.581(17) .
C121 H12A 0.9700 .
C121 H12B 0.9700 .
C121 H12C 0.9700 .
C121 H12D 0.9700 .
C121 C122 1.389(15) .
C121 N6 1.373(11) .
C121 C1B 1.38(2) .
C122 H12E 0.9600 .
C122 H12F 0.9600 .
C122 H12G 0.9600 .
N6 C118 1.487(18) .
N6 C1A 1.467(18) .
C120 H12H 0.9600 .
C120 H12I 0.9600 .
C120 H12J 0.9600 .
C118 H118 0.9300 .
N5 C116 1.380(15) .
N5 C114 1.364(16) .
N5 C113 1.429(18) .
C117 H11C 0.9600 .
C117 H11D 0.9600 .
C117 H11E 0.9600 .
C117 C116 1.558(16) .
O10 C113 1.280(17) .
C116 H11F 0.9700 .
C116 H11G 0.9700 .
C114 H11H 0.9700 .
C114 H11I 0.9700 .
C114 C115 1.584(17) .
C115 H11J 0.9600 .
C115 H11K 0.9600 .
C115 H11L 0.9600 .
C113 H113 0.9300 .
O8 C103 1.221(14) .
C103 H103 0.9300 .
C103 N3 1.353(14) .
N3 C106 1.418(14) .
N3 C104 1.466(16) .
C107 H10F 0.9600 .
C107 H10G 0.9600 .
C107 H10H 0.9600 .
C107 C106 1.545(18) .
C105 H10I 0.9600 .
C105 H10J 0.9600 .
C105 H10K 0.9600 .
C105 C104 1.572(19) .
C106 H10L 0.9700 .
C106 H10M 0.9700 .
C104 H10N 0.9700 .
C104 H10O 0.9700 .
O9 C108 1.271(18) .
C108 H108 0.9300 .
C108 N4 1.480(15) .
C110 H11M 0.9600 .
C110 H11N 0.9600 .
C110 H11O 0.9600 .
C110 C109 1.435(18) .
N4 C111 1.466(16) .
N4 C109 1.437(17) .
C111 H11P 0.9700 .
C111 H11Q 0.9700 .
C111 C112 1.543(18) .
C109 H10P 0.9700 .
C109 H10Q 0.9700 .
C112 H11R 0.9600 .
C112 H11S 0.9600 .
C112 H11T 0.9600 .
C1A H1A 0.9300 .
C1B H1BA 0.9600 .
C1B H1BB 0.9600 .
C1B H1BC 0.9600 .
C123 H12K 0.9600 .
C123 H12L 0.9600 .
C123 H12M 0.9600 .

loop_
_geom_torsion_atom_site_label_1
_geom_torsion_atom_site_label_2
_geom_torsion_atom_site_label_3
_geom_torsion_atom_site_label_4
_geom_torsion
_geom_torsion_site_symmetry_1
_geom_torsion_site_symmetry_4
Zn1A O2 C1 O3 -1.7(6) . .
Zn1A O2 C1 C2 179.3(3) . .
Zn1A O4 C47 O5 80.5(11) . .
Zn1A O4 C47 C48 -107.5(7) . .
Zn1A O5 C47 O4 4.6(10) 2_656 .
Zn1A O5 C47 C48 -167.5(4) 2_656 .
Zn1A C1 C2 C3 179.3(10) . .
Zn1A C1 C2 C7 -1.7(15) . .
Zn1B O3 C1 O2 -1.8(7) . .
Zn1B O3 C1 C2 177.2(3) . .
Zn1B O4 C47 O5 -40.6(16) . .
Zn1B O4 C47 C48 131.4(9) . .
Zn1B O5 C47 O4 -47.4(9) 2_656 .
Zn1B O5 C47 C48 140.4(5) 2_656 .
O1B Zn1B O3 C1 178.2(9) . .
O1B Zn1B O4 C47 -22.6(15) . .
O2 C1 C2 C3 177.5(4) . .
O2 C1 C2 C7 -3.5(7) . .
O3 Zn1B O4 C47 -138.3(10) . .
O3 C1 C2 C3 -1.5(7) . .
O3 C1 C2 C7 177.4(5) . .
O4 Zn1B O3 C1 -59.9(5) . .
O4 C47 C48 C49 -173.1(7) . .
O4 C47 C48 C53 2.9(10) . .
O5 Zn1B O3 C1 63.6(5) 2_656 .
O5 Zn1B O4 C47 99.5(12) 2_656 .
O5 C47 C48 C49 -0.7(10) . .
O5 C47 C48 C53 175.3(6) . .
C1 C2 C3 C4 179.3(4) . .
C1 C2 C7 C6 179.3(4) . .
C2 C3 C4 C5 1.4(8) . .
C3 C2 C7 C6 -1.8(7) . .
C3 C4 C5 C6 -1.8(7) . .
C3 C4 C5 C8 178.3(4) . .
C4 C5 C6 C7 0.4(7) . .
C4 C5 C8 C9 -24.7(7) . .
C4 C5 C8 C13 154.3(5) . .
C5 C6 C7 C2 1.4(7) . .
C5 C8 C9 C10 177.4(4) . .
C5 C8 C13 C12 -178.3(4) . .
C6 C5 C8 C9 155.4(5) . .
C6 C5 C8 C13 -25.6(7) . .
C7 C2 C3 C4 0.3(8) . .
C8 C5 C6 C7 -179.6(4) . .
C8 C9 C10 C11 -1.3(7) . .
C8 C9 C10 C19 -176.7(5) . .
C9 C8 C13 C12 0.7(7) . .
C9 C10 C11 C12 5.0(7) . .
C9 C10 C11 C26 -176.8(4) . .
C9 C10 C19 C14 -4.5(7) . .
C9 C10 C19 C18 175.1(4) . .
C10 C11 C12 C13 -5.8(7) . .
C10 C11 C12 C21 177.9(4) . .
C10 C11 C26 C27 2.1(7) . .
C10 C11 C26 C28 -178.6(4) . .
C11 C10 C19 C14 -179.9(4) . .
C11 C10 C19 C18 -0.3(7) . .
C11 C12 C13 C8 3.0(7) . .
C11 C12 C21 C20 -178.2(4) . .
C11 C12 C21 C22 0.9(7) . .
C11 C26 C27 C18 -1.1(6) . .
C11 C26 C27 C28 178.7(4) . 2_757
C11 C26 C28 C22 0.6(6) . .
C11 C26 C28 C27 -178.7(4) . 2_757
C12 C11 C26 C27 -179.8(4) . .
C12 C11 C26 C28 -0.5(7) . .
C12 C21 C22 C23 179.5(4) . .
C12 C21 C22 C28 -0.7(7) . .
C13 C8 C9 C10 -1.6(7) . .
C13 C12 C21 C20 5.7(7) . .
C13 C12 C21 C22 -175.3(4) . .
C14 C15 C16 C17 1.4(7) . .
C14 C15 C29 C30 68.4(6) . .
C14 C15 C29 C34 -109.8(5) . .
C15 C14 C19 C10 178.8(5) . .
C15 C14 C19 C18 -0.8(7) . .
C15 C16 C17 C18 -1.4(7) . .
C15 C16 C17 C23 178.6(5) . 2_757
C15 C29 C30 C31 -178.8(5) . .
C15 C29 C30 C35 1.3(7) . .
C15 C29 C34 C33 177.5(5) . .
C15 C29 C34 C37 -3.2(8) . .
C16 C15 C29 C30 -109.9(5) . .
C16 C15 C29 C34 71.9(7) . .
C16 C17 C18 C19 0.3(7) . .
C16 C17 C18 C27 -179.8(4) . .
C17 C18 C19 C10 -178.8(4) . .
C17 C18 C19 C14 0.8(7) . .
C17 C18 C27 C26 179.5(4) . .
C17 C18 C27 C28 -0.3(7) . 2_757
C17 C23 C24 C25 -179.1(4) 2_757 .
C19 C10 C11 C12 -179.5(4) . .
C19 C10 C11 C26 -1.4(7) . .
C19 C14 C15 C16 -0.3(8) . .
C19 C14 C15 C29 -178.7(4) . .
C19 C18 C27 C26 -0.6(6) . .
C19 C18 C27 C28 179.6(4) . 2_757
C20 C21 C22 C23 -1.4(7) . .
C20 C21 C22 C28 178.3(4) . .
C20 C25 C38 C39 -91.8(6) . .
C20 C25 C38 C43 86.4(6) . .
C21 C12 C13 C8 179.1(4) . .
C21 C20 C25 C24 -0.7(7) . .
C21 C20 C25 C38 177.2(5) . .
C21 C22 C23 C17 -179.3(4) . 2_757
C21 C22 C23 C24 -0.9(7) . .
C21 C22 C28 C26 0.0(6) . .
C21 C22 C28 C27 179.3(4) . 2_757
C22 C23 C24 C25 2.5(7) . .
C23 C17 C18 C19 -179.7(4) 2_757 .
C23 C17 C18 C27 0.2(7) 2_757 .
C23 C22 C28 C26 179.8(4) . .
C23 C22 C28 C27 -1.0(7) . 2_757
C23 C24 C25 C20 -1.8(8) . .
C23 C24 C25 C38 -179.7(4) . .
C24 C25 C38 C39 86.1(6) . .
C24 C25 C38 C43 -95.7(6) . .
C25 C20 C21 C12 -178.7(4) . .
C25 C20 C21 C22 2.3(7) . .
C25 C38 C39 C40 178.7(4) . .
C25 C38 C39 C44 -1.3(7) . .
C25 C38 C43 C42 -179.4(5) . .
C25 C38 C43 C46 0.4(7) . .
C26 C11 C12 C13 176.0(4) . .
C26 C11 C12 C21 -0.2(7) . .
C27 C18 C19 C10 1.3(7) . .
C27 C18 C19 C14 -179.1(4) . .
C27 C26 C28 C22 179.9(4) . .
C27 C26 C28 C27 0.6(7) . 2_757
C28 C22 C23 C17 1.0(7) . 2_757
C28 C22 C23 C24 179.4(4) . .
C28 C26 C27 C18 179.6(4) . .
C28 C26 C27 C28 -0.6(7) . 2_757
C29 C15 C16 C17 179.7(5) . .
C29 C30 C31 C32 1.5(9) . .
C30 C29 C34 C33 -0.7(8) . .
C30 C29 C34 C37 178.6(5) . .
C30 C31 C32 C33 -1.3(10) . .
C30 C31 C32 C36 179.9(6) . .
C31 C32 C33 C34 0.0(10) . .
C32 C33 C34 C29 1.0(9) . .
C32 C33 C34 C37 -178.4(6) . .
C34 C29 C30 C31 -0.5(8) . .
C34 C29 C30 C35 179.5(5) . .
C35 C30 C31 C32 -178.5(6) . .
C36 C32 C33 C34 178.8(6) . .
C38 C39 C40 C41 0.3(8) . .
C39 C38 C43 C42 -1.2(8) . .
C39 C38 C43 C46 178.6(5) . .
C39 C40 C41 C42 -0.3(9) . .
C39 C40 C41 C45 176.5(6) . .
C40 C41 C42 C43 -0.4(10) . .
C41 C42 C43 C38 1.2(9) . .
C41 C42 C43 C46 -178.6(6) . .
C43 C38 C39 C40 0.5(7) . .
C43 C38 C39 C44 -179.5(5) . .
C44 C39 C40 C41 -179.7(5) . .
C45 C41 C42 C43 -177.3(7) . .
C47 C48 C49 C50 172.5(6) . .
C47 C48 C53 C52 -175.4(5) . .
C48 C49 C50 C51 1.4(8) . .
C49 C48 C53 C52 0.8(9) . .
C49 C50 C51 C52 3.2(8) . .
C49 C50 C51 C54 -174.3(5) . .
C50 C51 C52 C53 -5.9(8) . .
C50 C51 C54 C55 35.2(8) . .
C50 C51 C54 C59 -149.5(5) . .
C51 C52 C53 C48 4.0(9) . .
C51 C54 C55 C56 173.2(5) . .
C51 C54 C59 C58 -172.5(5) . .
C52 C51 C54 C55 -142.3(5) . .
C52 C51 C54 C59 33.0(8) . .
C53 C48 C49 C50 -3.5(8) . .
C54 C51 C52 C53 171.6(5) . .
C54 C55 C56 C57 -1.3(9) . .
C54 C55 C56 C65 178.8(5) . .
C55 C54 C59 C58 2.9(8) . .
C55 C56 C57 C58 4.1(8) . .
C55 C56 C57 C72 -173.2(5) . .
C55 C56 C65 C60 -9.3(9) . .
C55 C56 C65 C64 173.0(6) . .
C56 C57 C58 C59 -3.4(8) . .
C56 C57 C58 C70 -179.6(5) . 2_567
C56 C57 C72 C73 -2.5(8) . .
C56 C57 C72 C74 175.3(5) . 2_567
C57 C56 C65 C60 170.8(6) . .
C57 C56 C65 C64 -7.0(8) . .
C57 C58 C59 C54 -0.1(8) . .
C57 C72 C73 C64 -1.6(8) . .
C57 C72 C73 C74 178.7(5) . .
C58 C57 C72 C73 -179.7(5) . .
C58 C57 C72 C74 -1.9(8) . 2_567
C58 C70 C71 C66 -175.5(5) 2_567 .
C58 C70 C71 C74 3.0(8) 2_567 .
C59 C54 C55 C56 -2.2(8) . .
C60 C61 C62 C63 2.4(11) . .
C60 C61 C75 C76 -65.7(9) . .
C60 C61 C75 C80 110.7(8) . .
C61 C60 C65 C56 179.5(6) . .
C61 C60 C65 C64 -2.7(11) . .
C61 C62 C63 C64 -1.8(10) . .
C61 C62 C63 C66 -177.9(6) . .
C61 C75 C76 C77 179.2(5) . .
C61 C75 C76 C81 -4.9(9) . .
C61 C75 C80 C79 -178.8(5) . .
C61 C75 C80 C83 1.6(9) . .
C62 C61 C75 C76 112.1(8) . .
C62 C61 C75 C80 -71.5(8) . .
C62 C63 C64 C65 -1.1(9) . .
C62 C63 C64 C73 177.2(5) . .
C62 C63 C66 C67 4.4(9) . .
C62 C63 C66 C71 -178.0(5) . .
C63 C64 C65 C56 -178.9(5) . .
C63 C64 C65 C60 3.3(9) . .
C63 C64 C73 C72 -176.9(5) . .
C63 C64 C73 C74 2.8(8) . .
C63 C66 C67 C68 -180.0(5) . .
C63 C66 C71 C70 177.4(5) . .
C63 C66 C71 C74 -1.2(8) . .
C64 C63 C66 C67 -171.7(5) . .
C64 C63 C66 C71 5.9(8) . .
C64 C73 C74 C71 1.9(8) . .
C64 C73 C74 C72 179.5(5) . 2_567
C65 C56 C57 C58 -176.0(5) . .
C65 C56 C57 C72 6.8(8) . .
C65 C60 C61 C62 -0.1(12) . .
C65 C60 C61 C75 177.7(7) . .
C65 C64 C73 C72 1.4(8) . .
C65 C64 C73 C74 -178.9(5) . .
C66 C63 C64 C65 175.1(5) . .
C66 C63 C64 C73 -6.6(8) . .
C66 C67 C68 C69 1.2(8) . .
C66 C67 C68 C84 -179.6(5) . .
C66 C71 C74 C72 179.8(5) . 2_567
C66 C71 C74 C73 -2.6(8) . .
C67 C66 C71 C70 -5.0(8) . .
C67 C66 C71 C74 176.4(5) . .
C67 C68 C69 C70 -2.2(8) . .
C67 C68 C84 C85 -79.1(7) . .
C67 C68 C84 C89 96.7(8) . .
C68 C69 C70 C58 179.2(5) . 2_567
C68 C69 C70 C71 -0.4(8) . .
C68 C84 C85 C86 177.3(6) . .
C68 C84 C85 C90 -0.1(9) . .
C68 C84 C89 C88 177.9(7) . .
C68 C84 C89 C92 8.8(13) . .
C69 C68 C84 C85 100.0(7) . .
C69 C68 C84 C89 -84.2(7) . .
C69 C70 C71 C66 4.1(8) . .
C69 C70 C71 C74 -177.3(5) . .
C70 C58 C59 C54 176.0(5) 2_567 .
C70 C71 C74 C72 1.2(8) . 2_567
C70 C71 C74 C73 178.8(5) . .
C71 C66 C67 C68 2.4(8) . .
C72 C57 C58 C59 173.9(5) . .
C72 C57 C58 C70 -2.4(8) . 2_567
C72 C73 C74 C71 -178.4(5) . .
C72 C73 C74 C72 -0.9(9) . 2_567
C73 C64 C65 C56 2.8(8) . .
C73 C64 C65 C60 -175.0(6) . .
C74 C72 C73 C64 -179.5(5) 2_567 .
C74 C72 C73 C74 0.9(9) 2_567 .
C75 C61 C62 C63 -175.4(7) . .
C75 C76 C77 C78 -1.2(10) . .
C76 C75 C80 C79 -2.4(9) . .
C76 C75 C80 C83 178.0(6) . .
C76 C77 C78 C79 -0.7(11) . .
C76 C77 C78 C82 -178.0(6) . .
C77 C78 C79 C80 1.1(11) . .
C78 C79 C80 C75 0.5(10) . .
C78 C79 C80 C83 -179.9(7) . .
C80 C75 C76 C77 2.8(9) . .
C80 C75 C76 C81 178.7(6) . .
C81 C76 C77 C78 -177.4(6) . .
C82 C78 C79 C80 178.5(6) . .
C84 C68 C69 C70 178.6(5) . .
C84 C85 C86 C87 0.0(11) . .
C85 C84 C89 C88 -6.3(11) . .
C85 C84 C89 C92 -175.3(10) . .
C85 C86 C87 C88 3.4(13) . .
C85 C86 C87 C91 -179.1(8) . .
C86 C87 C88 C89 -8.5(14) . .
C87 C88 C89 C84 9.9(14) . .
C87 C88 C89 C92 179.0(11) . .
C89 C84 C85 C86 1.5(9) . .
C89 C84 C85 C90 -175.9(7) . .
C90 C85 C86 C87 177.5(8) . .
C91 C87 C88 C89 174.0(9) . .
C93 N1 C96 C97 101.2(12) . .
C93 N1 C94 C95 94.0(11) . .
C96 N1 C93 O6 174.4(12) . .
C96 N1 C94 C95 -84.7(10) . .
C94 N1 C93 O6 -4.1(19) . .
C94 N1 C96 C97 -80.2(11) . .
C98 N2 C99 C100 98.4(19) . .
C98 N2 C101 C123 -116.7(17) . .
C99 N2 C98 O7 -24(3) . .
C99 N2 C101 C123 90.0(17) . .
C101 N2 C98 O7 -174.9(16) . .
C101 N2 C99 C100 -108.6(17) . .
C119 N6 C118 O11 97(3) . .
C119 N6 C1A O11 -104(3) . .
C121 N6 C118 O11 -104(3) . .
C121 N6 C1A O11 117(2) . .
C122 C121 N6 C119 16(3) . .
C122 C121 N6 C118 -141.3(19) . .
C120 C119 N6 C121 65(2) . .
C120 C119 N6 C118 -136(2) . .
C120 C119 N6 C1A -69(2) . .
C116 N5 C114 C115 88(2) . .
C116 N5 C113 O10 32(8) . .
C114 N5 C116 C117 108(2) . .
C114 N5 C113 O10 -160(4) . .
C113 N5 C116 C117 -85(7) . .
C113 N5 C114 C115 -86(3) . .
O8 C103 N3 C106 6(5) . .
O8 C103 N3 C104 -152(3) . .
C103 N3 C106 C107 76(4) . .
C103 N3 C104 C105 71(3) . .
C106 N3 C104 C105 -89(4) . .
C104 N3 C106 C107 -129(3) . .
O9 C108 N4 C111 -129(3) . .
O9 C108 N4 C109 14(4) . .
C108 N4 C111 C112 -176(3) . .
C108 N4 C109 C110 139(3) . .
C111 N4 C109 C110 -79(4) . .
C109 N4 C111 C112 41(4) . .
C1B C121 N6 C119 82(3) . .
C1B C121 N6 C1A -147(3) . .
